data_4109773
loop_
_publ_author_name
'Theocharis C. Stamatatos'
'Alexander G. Christou'
'Candace M. Jones'
'Brian J. O'Callaghan'
'Khalil A. Abboud'
'Ted A. O'Brien'
'George Christou'

_publ_section_title
;
 "Squaring the Circle": Molecular Squares and Rectangles from
 Chelate-Induced Structural Transformations of Known Fe10 and New Fe12
 Ferric Wheels
;
_journal_name_full 'Journal of the American Chemical Society'
_journal_page_first 9840
_journal_page_last 9841
_journal_paper_doi 10.1021/ja073236c
_journal_volume 129
_journal_year 2007
_chemical_formula_sum 'C176 H186 Cl8 Fe12 N34 O60'
_chemical_formula_weight 4691.39
_chemical_name_systematic
; 
 ? 
;
_space_group_IT_number 2
_symmetry_cell_setting triclinic
_symmetry_space_group_name_Hall '-P 1'
_symmetry_space_group_name_H-M 'P -1'
_atom_sites_solution_hydrogens geom
_atom_sites_solution_primary direct
_atom_sites_solution_secondary difmap
_audit_creation_method SHELXL-97
_cell_angle_alpha 85.786(9)
_cell_angle_beta 81.646(8)
_cell_angle_gamma 89.639(7)
_cell_formula_units_Z 2
_cell_length_a 19.293(7)
_cell_length_b 19.914(8)
_cell_length_c 26.176(10)
_cell_measurement_reflns_used 27
_cell_measurement_temperature 173(2)
_cell_measurement_theta_max 28.0
_cell_measurement_theta_min 2.0
_cell_volume 9923(7)
_computing_cell_refinement 'Bruker SMART v5.624 & SAINT 6.36a (Bruker 1998)'
_computing_data_collection 'Bruker SMART v5.624 (Bruker 1998)'
_computing_data_reduction 'Bruker SHELXTL v6.14 (Bruker 2000)'
_computing_molecular_graphics 'Bruker SHELXTL v6.14'
_computing_publication_material 'Bruker SHELXTL v6.14'
_computing_structure_refinement 'Bruker SHELXTL v6.14'
_computing_structure_solution 'Bruker SHELXTL v6.14'
_diffrn_ambient_temperature 173(2)
_diffrn_measured_fraction_theta_full 0.994
_diffrn_measured_fraction_theta_max 0.994
_diffrn_measurement_device_type 'SMART CCD area detector'
_diffrn_measurement_method '\w scans'
_diffrn_radiation_monochromator graphite
_diffrn_radiation_source 'fine-focus sealed tube'
_diffrn_radiation_type MoK\a
_diffrn_radiation_wavelength 0.71073
_diffrn_reflns_av_R_equivalents 0.1750
_diffrn_reflns_av_sigmaI/netI 0.6741
_diffrn_reflns_limit_h_max 22
_diffrn_reflns_limit_h_min -22
_diffrn_reflns_limit_k_max 23
_diffrn_reflns_limit_k_min -23
_diffrn_reflns_limit_l_max 31
_diffrn_reflns_limit_l_min -25
_diffrn_reflns_number 56215
_diffrn_reflns_theta_full 25.00
_diffrn_reflns_theta_max 25.00
_diffrn_reflns_theta_min 0.79
_diffrn_standards_decay_% 1
_diffrn_standards_number 0
_exptl_absorpt_coefficient_mu 1.049
_exptl_absorpt_correction_T_max 0.9793
_exptl_absorpt_correction_T_min 0.8261
_exptl_absorpt_correction_type integration
_exptl_absorpt_process_details 'based on measured indexed crystal faces, Bruker SHELXTL  v6.12 (Bruker 1998)'
_exptl_crystal_colour needles
_exptl_crystal_density_diffrn 1.570
_exptl_crystal_description yellow
_exptl_crystal_F_000 4816
_exptl_crystal_size_max 0.27
_exptl_crystal_size_mid 0.15
_exptl_crystal_size_min 0.02
_refine_diff_density_max 0.954
_refine_diff_density_min -0.570
_refine_diff_density_rms 0.111
_refine_ls_extinction_method none
_refine_ls_goodness_of_fit_ref 0.680
_refine_ls_hydrogen_treatment mixed
_refine_ls_matrix_type full
_refine_ls_number_parameters 1502
_refine_ls_number_reflns 34738
_refine_ls_number_restraints 92
_refine_ls_restrained_S_all 0.682
_refine_ls_R_factor_all 0.2621
_refine_ls_R_factor_gt 0.0867
_refine_ls_shift/su_max 0.002
_refine_ls_shift/su_mean 0.000
_refine_ls_structure_factor_coef Fsqd
_refine_ls_weighting_details 'calc w=1/[\s^2^(Fo^2^)+(0.0617P)^2^] where P=(Fo^2^+2Fc^2^)/3'
_refine_ls_weighting_scheme calc
_refine_ls_wR_factor_gt 0.1866
_refine_ls_wR_factor_ref 0.2172
_reflns_number_gt 7265
_reflns_number_total 34738
_reflns_threshold_expression I>2\s(I)
_cod_data_source_file ja073236csi20070507_053436.cif
_cod_data_source_block st89
_cod_original_cell_volume 9923(6)
_cod_database_code 4109773

loop_
_symmetry_equiv_pos_as_xyz
'x, y, z'
'-x, -y, -z'

loop_
_atom_site_label
_atom_site_type_symbol
_atom_site_fract_x
_atom_site_fract_y
_atom_site_fract_z
_atom_site_U_iso_or_equiv
_atom_site_adp_type
_atom_site_occupancy
_atom_site_symmetry_multiplicity
_atom_site_calc_flag
_atom_site_refinement_flags
_atom_site_disorder_assembly
_atom_site_disorder_group
Fe1 Fe 1.18549(8) -0.02342(8) -0.21561(6) 0.0352(5) Uani 1 1 d . . .
Fe2 Fe 1.18615(8) -0.17999(8) -0.19064(7) 0.0405(5) Uani 1 1 d . . .
Fe3 Fe 1.14885(9) -0.30770(8) -0.24459(7) 0.0458(5) Uani 1 1 d . . .
Fe4 Fe 1.01345(8) -0.41918(8) -0.25720(6) 0.0375(5) Uani 1 1 d . . .
Fe5 Fe 0.86876(8) -0.41779(8) -0.30046(6) 0.0399(5) Uani 1 1 d . . .
Fe6 Fe 0.71878(8) -0.36217(8) -0.26180(7) 0.0394(5) Uani 1 1 d . . .
Fe7 Fe 0.61766(8) -0.21780(8) -0.28895(6) 0.0391(5) Uani 1 1 d . . .
Fe8 Fe 0.58727(9) -0.07589(8) -0.24443(7) 0.0449(5) Uani 1 1 d . . .
Fe9 Fe 0.65110(9) 0.06982(8) -0.26556(7) 0.0429(5) Uani 1 1 d . . .
Fe10 Fe 0.78306(8) 0.17080(8) -0.22920(6) 0.0369(5) Uani 1 1 d . . .
Fe11 Fe 0.94693(8) 0.18271(8) -0.25198(6) 0.0379(5) Uani 1 1 d . . .
Fe12 Fe 1.07670(8) 0.11826(8) -0.20568(6) 0.0385(5) Uani 1 1 d . . .
O1 O 1.2491(3) -0.1063(3) -0.2190(3) 0.035(2) Uani 1 1 d . . .
O2 O 1.2285(3) -0.2417(3) -0.2379(3) 0.048(2) Uani 1 1 d . . .
O3 O 1.1258(3) -0.1013(3) -0.1912(3) 0.042(2) Uani 1 1 d . . .
O4 O 1.1075(3) -0.2365(4) -0.2016(3) 0.046(2) Uani 1 1 d . . .
O5 O 1.2222(6) -0.2134(6) -0.1286(5) 0.129(2) Uani 1 1 d . . .
O6 O 1.1320(6) -0.1826(6) -0.0805(4) 0.129(2) Uani 1 1 d . . .
O7 O 1.0727(3) -0.3526(3) -0.2481(3) 0.040(2) Uani 1 1 d . . .
O8 O 0.9313(3) -0.4788(3) -0.2674(3) 0.034(2) Uani 1 1 d . . .
O9 O 0.7875(3) -0.4392(3) -0.2504(3) 0.038(2) Uani 1 1 d . . .
O10 O 0.9437(3) -0.3594(3) -0.2843(3) 0.039(2) Uani 1 1 d . . .
O11 O 0.8050(3) -0.3399(3) -0.3029(3) 0.050(2) Uani 1 1 d . . .
O12 O 0.9107(4) -0.4079(4) -0.3790(3) 0.057(2) Uani 1 1 d . . .
O13 O 0.8361(4) -0.4875(4) -0.3500(3) 0.057(2) Uani 1 1 d . . .
O14 O 0.6754(3) -0.2849(3) -0.2736(3) 0.039(2) Uani 1 1 d . . .
O15 O 0.5548(4) -0.1334(4) -0.2933(3) 0.051(2) Uani 1 1 d . . .
O16 O 0.5806(4) 0.0053(4) -0.2869(3) 0.061(3) Uani 1 1 d . . .
O17 O 0.6545(4) -0.1517(4) -0.2487(3) 0.053(2) Uani 1 1 d . . .
O18 O 0.6628(4) -0.0184(4) -0.2296(3) 0.058(2) Uani 1 1 d . . .
O20 O 0.5542(6) -0.1067(6) -0.1667(4) 0.129(2) Uani 1 1 d . . .
O19 O 0.4795(6) -0.0555(6) -0.2082(5) 0.129(2) Uani 1 1 d . . .
O21 O 0.7243(3) 0.1116(3) -0.2461(3) 0.040(2) Uani 1 1 d . . .
O22 O 0.8675(3) 0.2136(3) -0.2049(3) 0.038(2) Uani 1 1 d . . .
O23 O 1.0148(3) 0.2036(3) -0.2076(3) 0.041(2) Uani 1 1 d . . .
O24 O 0.8671(3) 0.1292(3) -0.2647(3) 0.037(2) Uani 1 1 d . . .
O25 O 1.0022(3) 0.0980(3) -0.2443(3) 0.035(2) Uani 1 1 d . . .
O26 O 0.9536(5) 0.2825(4) -0.2894(3) 0.068(3) Uani 1 1 d . . .
O27 O 0.9900(5) 0.1974(5) -0.3299(3) 0.077(3) Uani 1 1 d . . .
O28 O 1.1191(3) 0.0385(3) -0.2101(3) 0.034(2) Uani 1 1 d . . .
N1 N 1.1986(5) -0.0129(4) -0.2997(3) 0.038(3) Uani 1 1 d . . .
N2 N 1.2750(4) 0.0366(4) -0.2387(3) 0.032(2) Uani 1 1 d . . .
N3 N 1.2256(4) -0.0002(4) -0.1463(3) 0.033(2) Uani 1 1 d . . .
N4 N 1.1615(5) -0.2736(5) -0.3260(4) 0.048(3) Uani 1 1 d . . .
N5 N 1.2268(5) -0.3729(5) -0.2839(5) 0.056(3) Uani 1 1 d . . .
N6 N 1.1816(5) -0.3740(4) -0.1835(4) 0.057(3) Uani 1 1 d . . .
N7 N 1.0755(4) -0.4492(5) -0.3273(4) 0.044(3) Uani 1 1 d . . .
N8 N 1.0734(4) -0.5052(4) -0.2332(4) 0.035(3) Uani 1 1 d . . .
N9 N 0.9828(5) -0.4387(5) -0.1753(4) 0.0519(15) Uani 1 1 d . . .
N10 N 0.6721(5) -0.4138(5) -0.3179(4) 0.0519(15) Uani 1 1 d . . .
N11 N 0.6313(5) -0.4215(5) -0.2204(4) 0.0519(15) Uani 1 1 d . . .
N12 N 0.7173(5) -0.3492(5) -0.1790(4) 0.0519(15) Uani 1 1 d . . .
N13 N 0.6705(5) -0.1882(5) -0.3685(4) 0.052(3) Uani 1 1 d . . .
N14 N 0.5602(5) -0.2675(4) -0.3392(4) 0.037(3) Uani 1 1 d . . .
N15 N 0.5292(4) -0.2695(5) -0.2387(4) 0.048(3) Uani 1 1 d . . .
N16 N 0.6975(5) 0.0780(5) -0.3468(4) 0.043(3) Uani 1 1 d . . .
N17 N 0.6080(4) 0.1600(4) -0.3001(4) 0.041(3) Uani 1 1 d . . .
N18 N 0.5754(5) 0.1084(5) -0.2058(4) 0.058(3) Uani 1 1 d . . .
N19 N 0.7759(4) 0.2465(5) -0.2939(4) 0.040(3) Uani 1 1 d . . .
N20 N 0.7118(4) 0.2480(4) -0.1987(4) 0.034(2) Uani 1 1 d . . .
N21 N 0.7500(4) 0.1423(4) -0.1475(3) 0.038(3) Uani 1 1 d . . .
N22 N 1.1529(5) 0.1711(5) -0.2637(4) 0.057(3) Uani 1 1 d . . .
N23 N 1.1466(5) 0.1677(4) -0.1648(4) 0.038(3) Uani 1 1 d . . .
N24 N 1.0332(5) 0.0980(4) -0.1256(4) 0.048(3) Uani 1 1 d . . .
C1 C 1.1531(6) -0.0392(6) -0.3275(5) 0.043(3) Uiso 1 1 d . . .
H1A H 1.1155 -0.0667 -0.3104 0.052 Uiso 1 1 calc R . .
C2 C 1.1601(6) -0.0271(6) -0.3783(5) 0.061(4) Uiso 1 1 d . . .
H2A H 1.1258 -0.0444 -0.3964 0.073 Uiso 1 1 calc R . .
C3 C 1.2161(7) 0.0101(7) -0.4066(6) 0.085(5) Uiso 1 1 d . . .
H3A H 1.2218 0.0171 -0.4432 0.103 Uiso 1 1 calc R . .
C4 C 1.2631(7) 0.0361(7) -0.3769(5) 0.068(4) Uiso 1 1 d . . .
H4A H 1.3026 0.0617 -0.3934 0.081 Uiso 1 1 calc R . .
C5 C 1.2518(6) 0.0246(6) -0.3239(5) 0.048(4) Uiso 1 1 d . . .
C6 C 1.2957(6) 0.0537(6) -0.2895(5) 0.043(3) Uiso 1 1 d . . .
C7 C 1.3548(6) 0.0956(6) -0.3062(5) 0.051(4) Uiso 1 1 d . . .
H7A H 1.3707 0.1063 -0.3419 0.061 Uiso 1 1 calc R . .
C8 C 1.3873(6) 0.1193(6) -0.2696(5) 0.060(4) Uiso 1 1 d . . .
H8A H 1.4257 0.1494 -0.2798 0.072 Uiso 1 1 calc R . .
C9 C 1.3676(6) 0.1021(6) -0.2179(5) 0.046(3) Uiso 1 1 d . . .
H9A H 1.3934 0.1178 -0.1928 0.055 Uiso 1 1 calc R . .
C10 C 1.3095(6) 0.0617(5) -0.2031(4) 0.031(3) Uiso 1 1 d . . .
C11 C 1.2805(6) 0.0399(5) -0.1513(4) 0.030(3) Uiso 1 1 d . . .
C12 C 1.3071(6) 0.0600(6) -0.1071(5) 0.051(4) Uiso 1 1 d . . .
H12A H 1.3468 0.0888 -0.1102 0.062 Uiso 1 1 calc R . .
C13 C 1.2731(7) 0.0360(7) -0.0592(5) 0.077(5) Uiso 1 1 d . . .
H13A H 1.2906 0.0478 -0.0290 0.093 Uiso 1 1 calc R . .
C14 C 1.2141(6) -0.0050(6) -0.0538(5) 0.061(4) Uiso 1 1 d . . .
H14A H 1.1889 -0.0203 -0.0212 0.073 Uiso 1 1 calc R . .
C15 C 1.1958(6) -0.0213(6) -0.1002(5) 0.044(3) Uiso 1 1 d . . .
H15A H 1.1572 -0.0512 -0.0983 0.053 Uiso 1 1 calc R . .
C16 C 1.3169(6) -0.1155(6) -0.2463(5) 0.060(4) Uiso 1 1 d . . .
H16A H 1.3499 -0.0855 -0.2332 0.072 Uiso 1 1 calc R . .
H16B H 1.3164 -0.1014 -0.2833 0.072 Uiso 1 1 calc R . .
C17 C 1.3440(6) -0.1867(6) -0.2423(5) 0.066(4) Uiso 1 1 d . . .
H17A H 1.3423 -0.2028 -0.2054 0.080 Uiso 1 1 calc R . .
H17B H 1.3933 -0.1881 -0.2592 0.080 Uiso 1 1 calc R . .
C18 C 1.2979(6) -0.2329(6) -0.2690(5) 0.063(4) Uiso 1 1 d . . .
H18A H 1.2930 -0.2124 -0.3040 0.075 Uiso 1 1 calc R . .
H18B H 1.3207 -0.2772 -0.2730 0.075 Uiso 1 1 calc R . .
C19 C 1.0513(5) -0.1030(6) -0.1723(4) 0.045(3) Uiso 1 1 d . . .
H19A H 1.0309 -0.0583 -0.1801 0.053 Uiso 1 1 calc R . .
H19B H 1.0440 -0.1125 -0.1342 0.053 Uiso 1 1 calc R . .
C20 C 1.0145(5) -0.1555(5) -0.1966(4) 0.043(3) Uiso 1 1 d . . .
H20A H 1.0243 -0.1470 -0.2347 0.051 Uiso 1 1 calc R . .
H20B H 0.9633 -0.1508 -0.1862 0.051 Uiso 1 1 calc R . .
C21 C 1.0352(5) -0.2273(5) -0.1822(4) 0.043(3) Uiso 1 1 d . . .
H21A H 1.0273 -0.2362 -0.1441 0.052 Uiso 1 1 calc R . .
H21B H 1.0061 -0.2592 -0.1973 0.052 Uiso 1 1 calc R . .
C22 C 1.1914(10) -0.2037(9) -0.0937(7) 0.103(7) Uiso 1 1 d . . .
C23 C 1.2237(8) -0.2341(8) -0.0431(6) 0.116(6) Uiso 1 1 d . . .
H24A H 1.2232 -0.2838 -0.0422 0.139 Uiso 1 1 calc R . .
H24B H 1.2730 -0.2192 -0.0458 0.139 Uiso 1 1 calc R . .
C24 C 1.1838(9) -0.2124(9) 0.0058(7) 0.154(8) Uiso 1 1 d . . .
H24A H 1.2071 -0.2290 0.0351 0.232 Uiso 1 1 calc R . .
H24B H 1.1361 -0.2307 0.0103 0.232 Uiso 1 1 calc R . .
H24C H 1.1819 -0.1631 0.0043 0.232 Uiso 1 1 calc R . .
C25 C 1.1235(6) -0.2234(7) -0.3453(5) 0.054(4) Uiso 1 1 d . . .
H25A H 1.0934 -0.1985 -0.3216 0.065 Uiso 1 1 calc R . .
C26 C 1.1257(6) -0.2061(7) -0.3976(5) 0.070(4) Uiso 1 1 d . . .
H26A H 1.0984 -0.1708 -0.4108 0.084 Uiso 1 1 calc R . .
C27 C 1.1736(7) -0.2466(7) -0.4308(6) 0.084(5) Uiso 1 1 d . . .
H27A H 1.1778 -0.2386 -0.4674 0.100 Uiso 1 1 calc R . .
C28 C 1.2108(7) -0.2940(7) -0.4105(6) 0.072(4) Uiso 1 1 d . . .
H28A H 1.2436 -0.3175 -0.4333 0.086 Uiso 1 1 calc R . .
C29 C 1.2054(7) -0.3112(7) -0.3601(6) 0.065(4) Uiso 1 1 d . . .
C30 C 1.2390(7) -0.3610(7) -0.3350(6) 0.061(4) Uiso 1 1 d . . .
C31 C 1.2912(7) -0.4086(7) -0.3606(6) 0.086(5) Uiso 1 1 d . . .
H31A H 1.3061 -0.4071 -0.3969 0.103 Uiso 1 1 calc R . .
C32 C 1.3142(7) -0.4535(7) -0.3264(6) 0.080(5) Uiso 1 1 d . . .
H32A H 1.3460 -0.4849 -0.3423 0.096 Uiso 1 1 calc R . .
C33 C 1.3030(6) -0.4633(7) -0.2778(5) 0.062(4) Uiso 1 1 d . . .
H33A H 1.3258 -0.4979 -0.2597 0.075 Uiso 1 1 calc R . .
C34 C 1.2552(7) -0.4204(8) -0.2528(6) 0.070(5) Uiso 1 1 d . . .
C35 C 1.2315(7) -0.4246(7) -0.2005(5) 0.057(4) Uiso 1 1 d . . .
C36 C 1.2513(7) -0.4703(7) -0.1613(6) 0.081(5) Uiso 1 1 d . . .
H36A H 1.2837 -0.5049 -0.1709 0.097 Uiso 1 1 calc R . .
C37 C 1.2275(7) -0.4667(8) -0.1144(6) 0.090(5) Uiso 1 1 d . . .
H37A H 1.2433 -0.4988 -0.0900 0.107 Uiso 1 1 calc R . .
C38 C 1.1813(8) -0.4205(9) -0.0965(7) 0.113(6) Uiso 1 1 d . . .
H38A H 1.1661 -0.4179 -0.0605 0.136 Uiso 1 1 calc R . .
C39 C 1.1563(7) -0.3757(7) -0.1345(6) 0.071(5) Uiso 1 1 d . . .
H39A H 1.1195 -0.3456 -0.1237 0.086 Uiso 1 1 calc R . .
C40 C 1.0756(6) -0.4175(6) -0.3746(5) 0.049(4) Uiso 1 1 d . . .
H40A H 1.0439 -0.3815 -0.3790 0.059 Uiso 1 1 calc R . .
C41 C 1.1206(7) -0.4363(7) -0.4167(5) 0.072(4) Uiso 1 1 d . . .
H41A H 1.1218 -0.4124 -0.4496 0.086 Uiso 1 1 calc R . .
C42 C 1.1621(6) -0.4884(6) -0.4104(5) 0.048(4) Uiso 1 1 d . . .
H42A H 1.1922 -0.5018 -0.4399 0.058 Uiso 1 1 calc R . .
C43 C 1.1646(6) -0.5246(6) -0.3637(5) 0.054(4) Uiso 1 1 d . . .
H43A H 1.1953 -0.5617 -0.3605 0.065 Uiso 1 1 calc R . .
C44 C 1.1188(6) -0.5033(6) -0.3210(5) 0.043(3) Uiso 1 1 d . . .
C45 C 1.1191(6) -0.5323(6) -0.2696(5) 0.035(3) Uiso 1 1 d . . .
C46 C 1.1622(6) -0.5832(6) -0.2552(5) 0.050(4) Uiso 1 1 d . . .
H46A H 1.1941 -0.6038 -0.2804 0.060 Uiso 1 1 calc R . .
C47 C 1.1581(6) -0.6038(6) -0.2038(5) 0.064(4) Uiso 1 1 d . . .
H47A H 1.1895 -0.6373 -0.1934 0.077 Uiso 1 1 calc R . .
C48 C 1.1103(6) -0.5774(6) -0.1670(5) 0.044(3) Uiso 1 1 d . . .
H48A H 1.1064 -0.5926 -0.1314 0.053 Uiso 1 1 calc R . .
C49 C 1.0683(6) -0.5279(6) -0.1843(5) 0.037(3) Uiso 1 1 d . . .
C50 C 1.0158(5) -0.4888(6) -0.1504(4) 0.036(3) Uiso 1 1 d . . .
C51 C 0.9981(6) -0.5078(6) -0.0991(5) 0.060(4) Uiso 1 1 d . . .
H51A H 1.0182 -0.5461 -0.0831 0.072 Uiso 1 1 calc R . .
C52 C 0.9483(6) -0.4673(7) -0.0714(5) 0.073(4) Uiso 1 1 d . . .
H52A H 0.9376 -0.4748 -0.0349 0.088 Uiso 1 1 calc R . .
C53 C 0.9143(6) -0.4160(6) -0.0973(5) 0.061(4) Uiso 1 1 d . . .
H53A H 0.8779 -0.3912 -0.0790 0.074 Uiso 1 1 calc R . .
C54 C 0.9340(6) -0.4021(6) -0.1488(4) 0.045(3) Uiso 1 1 d . . .
H54A H 0.9127 -0.3658 -0.1662 0.054 Uiso 1 1 calc R . .
C55 C 0.9054(6) -0.5428(6) -0.2430(4) 0.052(4) Uiso 1 1 d . . .
H55A H 0.9413 -0.5642 -0.2238 0.062 Uiso 1 1 calc R . .
H55B H 0.8966 -0.5728 -0.2699 0.062 Uiso 1 1 calc R . .
C56 C 0.8385(6) -0.5348(6) -0.2061(4) 0.057(4) Uiso 1 1 d . . .
H56A H 0.8248 -0.5798 -0.1894 0.068 Uiso 1 1 calc R . .
H56B H 0.8495 -0.5067 -0.1786 0.068 Uiso 1 1 calc R . .
C57 C 0.7765(6) -0.5051(6) -0.2265(4) 0.046(3) Uiso 1 1 d . . .
H57A H 0.7623 -0.5347 -0.2519 0.056 Uiso 1 1 calc R . .
H57B H 0.7373 -0.5041 -0.1976 0.056 Uiso 1 1 calc R . .
C58 C 0.9560(6) -0.2899(6) -0.3034(5) 0.058(4) Uiso 1 1 d . . .
H58A H 0.9740 -0.2880 -0.3409 0.070 Uiso 1 1 calc R . .
H58B H 0.9924 -0.2707 -0.2856 0.070 Uiso 1 1 calc R . .
C59 C 0.8907(6) -0.2475(6) -0.2951(5) 0.066(4) Uiso 1 1 d . . .
H59A H 0.9025 -0.2002 -0.3077 0.080 Uiso 1 1 calc R . .
H59B H 0.8732 -0.2483 -0.2576 0.080 Uiso 1 1 calc R . .
C60 C 0.8325(6) -0.2724(7) -0.3234(5) 0.068(4) Uiso 1 1 d . . .
H60A H 0.7935 -0.2398 -0.3205 0.081 Uiso 1 1 calc R . .
H60B H 0.8511 -0.2740 -0.3606 0.081 Uiso 1 1 calc R . .
C61 C 0.8777(7) -0.4576(8) -0.3876(6) 0.058(4) Uiso 1 1 d . . .
C62 C 0.8780(8) -0.4947(8) -0.4396(6) 0.106(6) Uiso 1 1 d . . .
H62A H 0.8869 -0.5435 -0.4338 0.127 Uiso 1 1 calc R . .
H62B H 0.8330 -0.4885 -0.4532 0.127 Uiso 1 1 calc R . .
C63 C 0.9315(11) -0.4640(12) -0.4726(8) 0.220(11) Uiso 1 1 d . . .
H63A H 0.9357 -0.4837 -0.5062 0.330 Uiso 1 1 calc R . .
H63B H 0.9753 -0.4705 -0.4581 0.330 Uiso 1 1 calc R . .
H63C H 0.9218 -0.4158 -0.4772 0.330 Uiso 1 1 calc R . .
C64 C 0.6987(8) -0.4026(8) -0.3661(6) 0.097(5) Uiso 1 1 d . . .
H64A H 0.7368 -0.3724 -0.3767 0.116 Uiso 1 1 calc R . .
C65 C 0.6647(9) -0.4414(9) -0.4059(7) 0.135(7) Uiso 1 1 d . . .
H65A H 0.6783 -0.4363 -0.4423 0.162 Uiso 1 1 calc R . .
C66 C 0.6135(9) -0.4832(9) -0.3816(7) 0.116(6) Uiso 1 1 d . . .
H66A H 0.5931 -0.5102 -0.4039 0.139 Uiso 1 1 calc R . .
C67 C 0.5868(10) -0.4930(10) -0.3321(8) 0.147(8) Uiso 1 1 d . . .
H67A H 0.5492 -0.5235 -0.3204 0.176 Uiso 1 1 calc R . .
C68 C 0.6180(7) -0.4547(7) -0.2976(6) 0.071(4) Uiso 1 1 d . . .
C69 C 0.5983(8) -0.4568(8) -0.2466(6) 0.081(5) Uiso 1 1 d . . .
C70 C 0.5368(9) -0.4952(9) -0.2208(7) 0.117(6) Uiso 1 1 d . . .
H70A H 0.5072 -0.5214 -0.2377 0.141 Uiso 1 1 calc R . .
C71 C 0.5290(9) -0.4882(9) -0.1726(8) 0.131(7) Uiso 1 1 d . . .
H71A H 0.4893 -0.5127 -0.1552 0.157 Uiso 1 1 calc R . .
C72 C 0.5617(9) -0.4551(9) -0.1382(7) 0.122(6) Uiso 1 1 d . . .
H72A H 0.5489 -0.4565 -0.1017 0.146 Uiso 1 1 calc R . .
C73 C 0.6202(8) -0.4174(8) -0.1693(7) 0.084(5) Uiso 1 1 d . . .
C74 C 0.6628(8) -0.3806(8) -0.1484(6) 0.080(5) Uiso 1 1 d . . .
C75 C 0.6565(8) -0.3700(9) -0.0954(7) 0.114(6) Uiso 1 1 d . . .
H75A H 0.6200 -0.3912 -0.0716 0.137 Uiso 1 1 calc R . .
C76 C 0.7029(8) -0.3296(8) -0.0788(6) 0.091(5) Uiso 1 1 d . . .
H76A H 0.6949 -0.3209 -0.0432 0.109 Uiso 1 1 calc R . .
C77 C 0.7603(8) -0.3000(7) -0.1083(6) 0.092(5) Uiso 1 1 d . . .
H77A H 0.7936 -0.2733 -0.0954 0.110 Uiso 1 1 calc R . .
C78 C 0.7631(7) -0.3149(7) -0.1618(5) 0.074(5) Uiso 1 1 d . . .
H78A H 0.8019 -0.2978 -0.1858 0.089 Uiso 1 1 calc R . .
C79 C 0.7277(7) -0.1510(6) -0.3770(5) 0.059(4) Uiso 1 1 d . . .
H79A H 0.7467 -0.1340 -0.3490 0.071 Uiso 1 1 calc R . .
C80 C 0.7613(8) -0.1364(8) -0.4298(6) 0.098(5) Uiso 1 1 d . . .
H80A H 0.8025 -0.1097 -0.4387 0.117 Uiso 1 1 calc R . .
C81 C 0.7290(8) -0.1640(8) -0.4643(6) 0.104(6) Uiso 1 1 d . . .
H81A H 0.7504 -0.1572 -0.4993 0.124 Uiso 1 1 calc R . .
C82 C 0.6695(8) -0.2005(8) -0.4557(6) 0.096(5) Uiso 1 1 d . . .
H82A H 0.6486 -0.2141 -0.4840 0.116 Uiso 1 1 calc R . .
C83 C 0.6394(7) -0.2178(7) -0.4062(5) 0.056(4) Uiso 1 1 d . . .
C84 C 0.5809(7) -0.2602(7) -0.3888(6) 0.068(4) Uiso 1 1 d . . .
C85 C 0.5519(8) -0.2940(8) -0.4249(7) 0.104(6) Uiso 1 1 d . . .
H85A H 0.5674 -0.2913 -0.4611 0.124 Uiso 1 1 calc R . .
C86 C 0.4983(9) -0.3311(9) -0.3999(7) 0.127(7) Uiso 1 1 d . . .
H86A H 0.4741 -0.3542 -0.4225 0.153 Uiso 1 1 calc R . .
C87 C 0.4707(8) -0.3431(8) -0.3492(7) 0.112(6) Uiso 1 1 d . . .
H87A H 0.4322 -0.3724 -0.3369 0.134 Uiso 1 1 calc R . .
C88 C 0.5073(7) -0.3058(7) -0.3168(6) 0.064(4) Uiso 1 1 d . . .
C89 C 0.4911(7) -0.3082(7) -0.2646(6) 0.056(4) Uiso 1 1 d . . .
C90 C 0.4392(7) -0.3462(8) -0.2355(6) 0.091(5) Uiso 1 1 d . . .
H90A H 0.4105 -0.3746 -0.2514 0.110 Uiso 1 1 calc R . .
C91 C 0.4296(8) -0.3427(8) -0.1838(7) 0.101(6) Uiso 1 1 d . . .
H91A H 0.3949 -0.3716 -0.1644 0.122 Uiso 1 1 calc R . .
C92 C 0.4646(8) -0.3019(9) -0.1564(6) 0.118(6) Uiso 1 1 d . . .
H92A H 0.4851 -0.3293 -0.1293 0.141 Uiso 1 1 calc R . .
H92B H 0.4317 -0.2694 -0.1392 0.141 Uiso 1 1 calc R . .
C93 C 0.5182(7) -0.2670(7) -0.1901(6) 0.062(4) Uiso 1 1 d . . .
H93A H 0.5485 -0.2393 -0.1751 0.075 Uiso 1 1 calc R . .
C94 C 0.5129(7) -0.1093(7) -0.3331(5) 0.063(4) Uiso 1 1 d . . .
H94A H 0.5285 -0.1325 -0.3649 0.075 Uiso 1 1 calc R . .
H94B H 0.4633 -0.1218 -0.3211 0.075 Uiso 1 1 calc R . .
C95 C 0.5169(11) -0.0410(13) -0.3452(9) 0.203(10) Uiso 1 1 d . . .
H95A H 0.5433 -0.0382 -0.3807 0.243 Uiso 1 1 calc R . .
H95B H 0.4680 -0.0298 -0.3499 0.243 Uiso 1 1 calc R . .
C96 C 0.5382(8) 0.0160(8) -0.3262(6) 0.088(5) Uiso 1 1 d . . .
H96A H 0.4962 0.0415 -0.3125 0.105 Uiso 1 1 calc R . .
H96B H 0.5645 0.0444 -0.3552 0.105 Uiso 1 1 calc R . .
C97 C 0.7122(6) -0.1602(6) -0.2181(5) 0.056(4) Uiso 1 1 d . . .
H97A H 0.7416 -0.1985 -0.2301 0.067 Uiso 1 1 calc R . .
H97B H 0.6927 -0.1712 -0.1813 0.067 Uiso 1 1 calc R . .
C98 C 0.7568(5) -0.0991(6) -0.2220(4) 0.048(4) Uiso 1 1 d . . .
H98A H 0.7967 -0.1088 -0.2027 0.058 Uiso 1 1 calc R . .
H98B H 0.7761 -0.0881 -0.2588 0.058 Uiso 1 1 calc R . .
C99 C 0.7191(6) -0.0405(6) -0.2016(5) 0.064(4) Uiso 1 1 d . . .
H99A H 0.6996 -0.0516 -0.1649 0.077 Uiso 1 1 calc R . .
H99B H 0.7527 -0.0029 -0.2028 0.077 Uiso 1 1 calc R . .
C100 C 0.4923(8) -0.0868(8) -0.1720(6) 0.075(5) Uiso 1 1 d . . .
C101 C 0.4381(11) -0.1005(10) -0.1184(7) 0.163(9) Uiso 1 1 d . . .
H10A H 0.4637 -0.1299 -0.0954 0.196 Uiso 1 1 calc R . .
H10B H 0.4329 -0.0566 -0.1029 0.196 Uiso 1 1 calc R . .
C102 C 0.3796(14) -0.1238(15) -0.1132(11) 0.294(17) Uiso 1 1 d . . .
H10C H 0.3594 -0.1260 -0.0765 0.441 Uiso 1 1 calc R . .
H10D H 0.3815 -0.1693 -0.1254 0.441 Uiso 1 1 calc R . .
H10I H 0.3504 -0.0952 -0.1333 0.441 Uiso 1 1 calc R . .
C103 C 0.7444(6) 0.0352(7) -0.3673(5) 0.057(4) Uiso 1 1 d . . .
H10E H 0.7554 -0.0029 -0.3459 0.068 Uiso 1 1 calc R . .
C104 C 0.7786(7) 0.0418(7) -0.4174(6) 0.084(5) Uiso 1 1 d . . .
H10F H 0.8116 0.0099 -0.4312 0.101 Uiso 1 1 calc R . .
C105 C 0.7604(8) 0.1002(9) -0.4468(7) 0.120(6) Uiso 1 1 d . . .
H10G H 0.7823 0.1080 -0.4816 0.144 Uiso 1 1 calc R . .
C106 C 0.7097(7) 0.1483(7) -0.4257(5) 0.080(5) Uiso 1 1 d . . .
H10H H 0.6973 0.1876 -0.4452 0.096 Uiso 1 1 calc R . .
C107 C 0.6810(6) 0.1326(7) -0.3749(5) 0.056(4) Uiso 1 1 d . . .
C108 C 0.6319(7) 0.1806(7) -0.3485(6) 0.062(4) Uiso 1 1 d . . .
C109 C 0.6116(6) 0.2425(7) -0.3723(5) 0.066(4) Uiso 1 1 d . . .
H10J H 0.6263 0.2563 -0.4077 0.080 Uiso 1 1 calc R . .
C110 C 0.5700(7) 0.2794(7) -0.3405(6) 0.080(5) Uiso 1 1 d . . .
H11A H 0.5552 0.3217 -0.3541 0.096 Uiso 1 1 calc R . .
C111 C 0.5486(7) 0.2622(7) -0.2928(5) 0.073(4) Uiso 1 1 d . . .
H11B H 0.5197 0.2926 -0.2730 0.087 Uiso 1 1 calc R . .
C112 C 0.5667(7) 0.1972(8) -0.2669(6) 0.068(4) Uiso 1 1 d . . .
C113 C 0.5505(7) 0.1693(8) -0.2158(6) 0.064(4) Uiso 1 1 d . . .
C114 C 0.5079(7) 0.2011(8) -0.1780(6) 0.093(5) Uiso 1 1 d . . .
H11C H 0.4888 0.2441 -0.1854 0.112 Uiso 1 1 calc R . .
C115 C 0.4944(7) 0.1696(7) -0.1309(6) 0.075(5) Uiso 1 1 d . . .
H11D H 0.4655 0.1923 -0.1051 0.090 Uiso 1 1 calc R . .
C116 C 0.5174(7) 0.1106(8) -0.1175(6) 0.081(5) Uiso 1 1 d . . .
H11E H 0.5055 0.0892 -0.0837 0.098 Uiso 1 1 calc R . .
C117 C 0.5633(7) 0.0798(7) -0.1587(6) 0.070(5) Uiso 1 1 d . . .
H11G H 0.5848 0.0379 -0.1511 0.085 Uiso 1 1 calc R . .
C118 C 0.8097(6) 0.2392(7) -0.3383(5) 0.061(4) Uiso 1 1 d . . .
H11H H 0.8375 0.2002 -0.3441 0.073 Uiso 1 1 calc R . .
C119 C 0.8063(7) 0.2915(7) -0.3814(5) 0.077(5) Uiso 1 1 d . . .
H11I H 0.8300 0.2876 -0.4155 0.092 Uiso 1 1 calc R . .
C120 C 0.7669(7) 0.3439(7) -0.3679(5) 0.077(5) Uiso 1 1 d . . .
H12B H 0.7636 0.3793 -0.3937 0.093 Uiso 1 1 calc R . .
C121 C 0.7311(6) 0.3509(7) -0.3203(5) 0.061(4) Uiso 1 1 d . . .
H12C H 0.7023 0.3891 -0.3140 0.073 Uiso 1 1 calc R . .
C122 C 0.7366(6) 0.3019(6) -0.2809(5) 0.041(3) Uiso 1 1 d . . .
C123 C 0.7008(6) 0.3010(7) -0.2296(5) 0.048(4) Uiso 1 1 d . . .
C124 C 0.6553(6) 0.3496(7) -0.2119(5) 0.066(4) Uiso 1 1 d . . .
H12D H 0.6453 0.3878 -0.2335 0.079 Uiso 1 1 calc R . .
C125 C 0.6255(6) 0.3404(7) -0.1624(5) 0.068(4) Uiso 1 1 d . . .
H12E H 0.5945 0.3745 -0.1496 0.082 Uiso 1 1 calc R . .
C126 C 0.6354(6) 0.2864(6) -0.1282(5) 0.059(4) Uiso 1 1 d . . .
H12F H 0.6137 0.2823 -0.0931 0.070 Uiso 1 1 calc R . .
C127 C 0.6823(6) 0.2369(6) -0.1513(5) 0.038(3) Uiso 1 1 d . . .
C128 C 0.7000(6) 0.1791(6) -0.1214(4) 0.035(3) Uiso 1 1 d . . .
C129 C 0.6669(6) 0.1563(6) -0.0719(5) 0.051(4) Uiso 1 1 d . . .
H12H H 0.6312 0.1820 -0.0535 0.062 Uiso 1 1 calc R . .
C130 C 0.6876(6) 0.0961(6) -0.0511(5) 0.058(4) Uiso 1 1 d . . .
H13B H 0.6652 0.0804 -0.0176 0.070 Uiso 1 1 calc R . .
C131 C 0.7392(6) 0.0566(6) -0.0758(4) 0.050(4) Uiso 1 1 d . . .
H13C H 0.7532 0.0144 -0.0613 0.060 Uiso 1 1 calc R . .
C132 C 0.7683(6) 0.0849(6) -0.1240(5) 0.047(4) Uiso 1 1 d . . .
H13D H 0.8053 0.0606 -0.1423 0.056 Uiso 1 1 calc R . .
C133 C 0.8723(6) 0.2669(6) -0.1753(4) 0.050(4) Uiso 1 1 d . . .
H13E H 0.8290 0.2693 -0.1501 0.060 Uiso 1 1 calc R . .
H13F H 0.8764 0.3093 -0.1979 0.060 Uiso 1 1 calc R . .
C134 C 0.9372(5) 0.2605(6) -0.1453(4) 0.048(4) Uiso 1 1 d . . .
H13G H 0.9357 0.2982 -0.1225 0.057 Uiso 1 1 calc R . .
H13H H 0.9320 0.2182 -0.1227 0.057 Uiso 1 1 calc R . .
C135 C 1.0054(6) 0.2604(6) -0.1762(4) 0.054(4) Uiso 1 1 d . . .
H13I H 1.0418 0.2594 -0.1532 0.064 Uiso 1 1 calc R . .
H13J H 1.0116 0.3025 -0.1990 0.064 Uiso 1 1 calc R . .
C136 C 0.8717(5) 0.0661(5) -0.2914(4) 0.042(3) Uiso 1 1 d . . .
H13K H 0.8896 0.0761 -0.3286 0.050 Uiso 1 1 calc R . .
H13L H 0.8246 0.0457 -0.2886 0.050 Uiso 1 1 calc R . .
C137 C 0.9201(5) 0.0177(6) -0.2676(4) 0.048(4) Uiso 1 1 d . . .
H13M H 0.9019 0.0091 -0.2304 0.058 Uiso 1 1 calc R . .
H13N H 0.9190 -0.0255 -0.2839 0.058 Uiso 1 1 calc R . .
C138 C 0.9931(5) 0.0404(6) -0.2726(4) 0.043(3) Uiso 1 1 d . . .
H13O H 1.0218 0.0029 -0.2602 0.051 Uiso 1 1 calc R . .
H13P H 1.0107 0.0516 -0.3097 0.051 Uiso 1 1 calc R . .
C139 C 0.9830(7) 0.2573(8) -0.3286(6) 0.066(5) Uiso 1 1 d . . .
C140 C 1.0130(7) 0.3040(7) -0.3772(5) 0.079(5) Uiso 1 1 d . . .
H14B H 1.0642 0.2970 -0.3850 0.095 Uiso 1 1 calc R . .
H14C H 0.9916 0.2915 -0.4073 0.095 Uiso 1 1 calc R . .
C141 C 0.9987(7) 0.3787(7) -0.3691(6) 0.108(6) Uiso 1 1 d . . .
H14D H 1.0184 0.4062 -0.4004 0.162 Uiso 1 1 calc R . .
H14E H 1.0206 0.3916 -0.3397 0.162 Uiso 1 1 calc R . .
H14F H 0.9481 0.3861 -0.3620 0.162 Uiso 1 1 calc R . .
C142 C 1.1492(6) 0.1677(6) -0.3131(5) 0.053(4) Uiso 1 1 d . . .
H14G H 1.1144 0.1406 -0.3238 0.063 Uiso 1 1 calc R . .
C143 C 1.1984(7) 0.2052(8) -0.3509(6) 0.093(5) Uiso 1 1 d . . .
H14H H 1.1964 0.2073 -0.3871 0.112 Uiso 1 1 calc R . .
C144 C 1.2486(7) 0.2377(7) -0.3294(6) 0.086(5) Uiso 1 1 d . . .
H14J H 1.2837 0.2608 -0.3534 0.103 Uiso 1 1 calc R . .
C145 C 1.2548(7) 0.2415(7) -0.2802(6) 0.076(5) Uiso 1 1 d . . .
H14K H 1.2908 0.2673 -0.2697 0.092 Uiso 1 1 calc R . .
C146 C 1.2064(7) 0.2058(7) -0.2446(6) 0.063(4) Uiso 1 1 d . . .
C147 C 1.2005(7) 0.2030(7) -0.1935(6) 0.058(4) Uiso 1 1 d . . .
C148 C 1.2497(8) 0.2303(7) -0.1638(6) 0.090(5) Uiso 1 1 d . . .
H14L H 1.2900 0.2546 -0.1803 0.108 Uiso 1 1 calc R . .
C149 C 1.2367(8) 0.2204(7) -0.1126(6) 0.090(5) Uiso 1 1 d . . .
H14M H 1.2711 0.2389 -0.0951 0.108 Uiso 1 1 calc R . .
C150 C 1.1864(7) 0.1906(7) -0.0826(6) 0.080(5) Uiso 1 1 d . . .
H15B H 1.1818 0.1873 -0.0459 0.096 Uiso 1 1 calc R . .
C151 C 1.1348(7) 0.1611(7) -0.1138(6) 0.068(4) Uiso 1 1 d . . .
C152 C 1.0711(7) 0.1235(7) -0.0895(5) 0.062(4) Uiso 1 1 d . . .
C153 C 1.0474(7) 0.1135(7) -0.0360(5) 0.074(4) Uiso 1 1 d . . .
H15D H 1.0722 0.1294 -0.0104 0.089 Uiso 1 1 calc R . .
C154 C 0.9866(7) 0.0793(7) -0.0242(6) 0.084(5) Uiso 1 1 d . . .
H15E H 0.9682 0.0733 0.0116 0.101 Uiso 1 1 calc R . .
C155 C 0.9484(7) 0.0524(7) -0.0575(5) 0.069(4) Uiso 1 1 d . . .
H15F H 0.9071 0.0266 -0.0459 0.083 Uiso 1 1 calc R . .
C156 C 0.9738(6) 0.0652(6) -0.1088(5) 0.051(4) Uiso 1 1 d . . .
H15G H 0.9475 0.0498 -0.1336 0.061 Uiso 1 1 calc R . .
Cl1 Cl 0.1453(2) 0.1101(2) 0.08809(15) 0.0578(10) Uani 1 1 d . . .
O29 O 0.1864(8) 0.1529(7) 0.1071(5) 0.194(8) Uani 1 1 d . . .
O30 O 0.1802(5) 0.0910(6) 0.0430(4) 0.128(5) Uani 1 1 d . . .
O31 O 0.1311(5) 0.0558(5) 0.1260(3) 0.079(3) Uani 1 1 d . . .
O32 O 0.0866(6) 0.1417(6) 0.0767(4) 0.131(5) Uani 1 1 d . . .
Cl4 Cl 0.8209(3) 0.6292(2) 0.03709(18) 0.0892(14) Uani 1 1 d . . .
O41 O 0.8191(5) 0.6893(5) 0.0072(3) 0.095(3) Uani 1 1 d . . .
O42 O 0.8880(6) 0.6039(6) 0.0375(4) 0.130(5) Uani 1 1 d . . .
O43 O 0.7845(7) 0.5756(6) 0.0102(4) 0.157(5) Uani 1 1 d . . .
O44 O 0.7795(5) 0.6284(5) 0.0871(4) 0.087(3) Uani 1 1 d . . .
Cl2 Cl 0.0456(3) 0.0883(3) 0.3846(2) 0.1023(17) Uani 1 1 d . . .
O33 O 0.1216(7) 0.0844(7) 0.3615(6) 0.165(6) Uani 1 1 d . . .
O34 O 0.0463(8) 0.1417(9) 0.4128(5) 0.197(7) Uani 1 1 d . . .
O35 O 0.0052(6) 0.1073(6) 0.3433(5) 0.115(4) Uani 1 1 d . . .
O36 O 0.0265(11) 0.0317(12) 0.4014(8) 0.360(17) Uani 1 1 d . . .
Cl3 Cl 0.6573(3) 0.3746(3) 0.5161(2) 0.1004(16) Uani 1 1 d . . .
O37 O 0.6891(9) 0.3109(8) 0.5189(5) 0.184(7) Uani 1 1 d . . .
O38 O 0.6276(8) 0.3812(10) 0.4751(6) 0.233(10) Uani 1 1 d . . .
O39 O 0.6110(6) 0.3823(6) 0.5631(4) 0.122(4) Uani 1 1 d . . .
O40 O 0.7096(7) 0.4223(8) 0.5095(5) 0.164(6) Uani 1 1 d . . .
Cl5 Cl 0.6036(2) 0.6292(2) 0.2304(2) 0.1138(18) Uani 1 1 d D . .
O45 O 0.5651(8) 0.5934(8) 0.2739(6) 0.175(6) Uiso 1 1 d . A .
O46 O 0.6082(7) 0.6980(6) 0.2442(6) 0.016(5) Uiso 0.422(13) 1 d PD A 1
O47 O 0.5450(8) 0.6383(9) 0.1980(6) 0.046(7) Uiso 0.422(13) 1 d PD A 1
O48 O 0.6734(7) 0.6165(9) 0.2064(7) 0.047(7) Uiso 0.422(13) 1 d PD A 1
O46' O 0.6622(11) 0.6206(13) 0.2626(9) 0.174(11) Uiso 0.578(13) 1 d PD A 2
O47' O 0.618(2) 0.6838(16) 0.1901(13) 0.32(2) Uiso 0.578(13) 1 d PD A 2
O48' O 0.6239(12) 0.5731(10) 0.1970(8) 0.154(10) Uiso 0.578(13) 1 d PD A 2
Cl6 Cl 0.4586(7) 0.1618(8) 0.5693(4) 0.107(5) Uiso 0.530(15) 1 d PD B 3
O49 O 0.4289(16) 0.1019(13) 0.5555(12) 0.225(16) Uiso 0.530(15) 1 d PD B 3
O50 O 0.5226(13) 0.1241(15) 0.5582(14) 0.214(15) Uiso 0.530(15) 1 d PD B 3
O51 O 0.4619(14) 0.1851(15) 0.6213(7) 0.152(11) Uiso 0.530(15) 1 d PD B 3
O52 O 0.461(2) 0.200(2) 0.5204(11) 0.28(2) Uiso 0.530(15) 1 d PD B 3
Cl6' Cl 0.4366(10) 0.1951(11) 0.5808(8) 0.175(7) Uiso 0.470(15) 1 d PD B 4
O49' O 0.3780(9) 0.1612(9) 0.5683(7) 0.061(8) Uiso 0.470(15) 1 d PD B 4
O50' O 0.4880(15) 0.1415(14) 0.5890(13) 0.129(12) Uiso 0.470(15) 1 d PD B 4
O51' O 0.4199(16) 0.2465(16) 0.6170(12) 0.188(14) Uiso 0.470(15) 1 d PD B 4
O52' O 0.4826(11) 0.2281(11) 0.5376(9) 0.090(9) Uiso 0.470(15) 1 d PD B 4
Cl7 Cl 0.5464(10) 0.3489(11) -0.0191(8) 0.423(12) Uiso 0.705(13) 1 d PD C 5
O53 O 0.5933(13) 0.2965(14) 0.0210(10) 0.200(10) Uiso 0.705(13) 1 d PD C 5
O54 O 0.5306(9) 0.2658(8) 0.0063(7) 0.109(6) Uiso 0.705(13) 1 d PD C 5
O55 O 0.4834(10) 0.3177(13) 0.0327(8) 0.186(9) Uiso 0.705(13) 1 d PD C 5
O56 O 0.548(3) 0.4363(17) -0.005(2) 0.53(3) Uiso 0.705(13) 1 d PD C 5
Cl7' Cl 0.5395(6) 0.3048(7) 0.0088(5) 0.049(6) Uiso 0.295(13) 1 d PD C 6
O53' O 0.602(3) 0.258(3) 0.039(2) 0.23(3) Uiso 0.295(13) 1 d PD C 6
O54' O 0.4811(17) 0.269(2) 0.0612(12) 0.136(17) Uiso 0.295(13) 1 d PD C 6
O55' O 0.5185(13) 0.2450(11) -0.0300(10) 0.057(11) Uiso 0.295(13) 1 d PD C 6
O56' O 0.559(6) 0.382(3) 0.034(4) 0.43(6) Uiso 0.295(13) 1 d PD C 6
O57 O 0.2236(10) 0.3354(10) 0.4754(7) 0.276(9) Uiso 1 1 d D . .
Cl8 Cl 0.2445(9) 0.3491(8) 0.5260(5) 0.180(6) Uiso 0.648(17) 1 d PD D 7
O58 O 0.282(3) 0.374(4) 0.568(2) 0.64(5) Uiso 0.648(17) 1 d PD D 7
O59 O 0.1817(15) 0.328(2) 0.5618(13) 0.283(19) Uiso 0.648(17) 1 d PD D 7
O60 O 0.3134(14) 0.3167(16) 0.5257(12) 0.246(15) Uiso 0.648(17) 1 d PD D 7
Cl8' Cl 0.2069(11) 0.3185(10) 0.5313(7) 0.106(7) Uiso 0.352(17) 1 d PD D 8
O58' O 0.1744(14) 0.2533(13) 0.5379(12) 0.116(14) Uiso 0.352(17) 1 d PD D 8
O59' O 0.1639(19) 0.3795(16) 0.5352(17) 0.18(2) Uiso 0.352(17) 1 d PD D 8
O60' O 0.2733(16) 0.2923(17) 0.5450(13) 0.112(13) Uiso 0.352(17) 1 d PD D 8

loop_
_atom_site_aniso_label
_atom_site_aniso_U_11
_atom_site_aniso_U_22
_atom_site_aniso_U_33
_atom_site_aniso_U_23
_atom_site_aniso_U_13
_atom_site_aniso_U_12
Fe1 0.0334(11) 0.0271(11) 0.0457(13) -0.0090(9) -0.0046(9) -0.0038(9)
Fe2 0.0413(12) 0.0274(11) 0.0535(14) -0.0060(9) -0.0071(10) -0.0012(9)
Fe3 0.0399(12) 0.0257(11) 0.0721(15) -0.0143(10) -0.0037(10) -0.0017(10)
Fe4 0.0402(12) 0.0243(11) 0.0471(13) -0.0038(9) -0.0028(9) 0.0014(9)
Fe5 0.0434(12) 0.0330(11) 0.0428(13) -0.0003(9) -0.0060(9) -0.0006(10)
Fe6 0.0400(12) 0.0269(11) 0.0525(14) -0.0044(9) -0.0100(9) -0.0027(9)
Fe7 0.0439(12) 0.0256(11) 0.0501(13) -0.0057(9) -0.0130(9) -0.0064(9)
Fe8 0.0563(13) 0.0310(12) 0.0472(14) -0.0102(10) -0.0030(10) -0.0071(10)
Fe9 0.0472(13) 0.0246(11) 0.0570(14) -0.0100(9) -0.0040(10) -0.0033(9)
Fe10 0.0399(12) 0.0261(11) 0.0457(13) -0.0061(9) -0.0077(9) -0.0029(9)
Fe11 0.0417(12) 0.0296(11) 0.0417(13) 0.0005(9) -0.0054(9) -0.0044(9)
Fe12 0.0394(12) 0.0268(11) 0.0491(14) -0.0052(9) -0.0050(9) -0.0019(9)
O1 0.008(4) 0.023(5) 0.070(6) -0.008(4) 0.013(4) 0.001(4)
O2 0.029(5) 0.030(5) 0.088(7) -0.021(5) -0.008(5) 0.004(4)
O3 0.017(5) 0.024(5) 0.079(6) -0.005(4) 0.015(4) 0.002(4)
O4 0.029(5) 0.042(5) 0.063(6) -0.008(4) 0.008(4) -0.005(4)
O5 0.133(6) 0.149(6) 0.101(5) 0.025(4) -0.023(4) -0.013(4)
O6 0.133(6) 0.149(6) 0.101(5) 0.025(4) -0.023(4) -0.013(4)
O7 0.030(5) 0.020(5) 0.071(6) -0.004(4) -0.010(4) 0.001(4)
O8 0.036(5) 0.014(4) 0.051(6) 0.000(4) -0.004(4) 0.004(4)
O9 0.038(5) 0.001(4) 0.069(6) 0.003(4) 0.006(4) -0.003(4)
O10 0.031(5) 0.030(5) 0.056(6) 0.006(4) -0.010(4) 0.006(4)
O11 0.036(5) 0.017(5) 0.097(7) 0.007(5) -0.013(5) 0.010(4)
O12 0.053(6) 0.054(6) 0.060(7) 0.009(5) -0.001(5) -0.014(5)
O13 0.068(6) 0.061(6) 0.044(6) -0.009(5) -0.011(5) -0.010(5)
O14 0.022(5) 0.033(5) 0.066(6) -0.002(4) -0.025(4) 0.016(4)
O15 0.057(6) 0.030(5) 0.073(7) -0.015(4) -0.023(5) 0.015(4)
O16 0.074(6) 0.024(5) 0.095(7) 0.004(5) -0.050(5) -0.014(5)
O17 0.060(6) 0.035(5) 0.073(7) -0.019(5) -0.034(5) 0.028(5)
O18 0.062(6) 0.031(5) 0.085(7) 0.002(5) -0.030(5) -0.015(5)
O20 0.133(6) 0.149(6) 0.101(5) 0.025(4) -0.023(4) -0.013(4)
O19 0.133(6) 0.149(6) 0.101(5) 0.025(4) -0.023(4) -0.013(4)
O21 0.037(5) 0.039(5) 0.044(6) -0.001(4) -0.013(4) -0.003(4)
O22 0.042(5) 0.034(5) 0.046(5) -0.037(4) -0.013(4) -0.001(4)
O23 0.048(5) 0.030(5) 0.048(6) -0.021(4) -0.009(4) 0.003(4)
O24 0.035(5) 0.030(5) 0.047(6) -0.016(4) -0.007(4) 0.005(4)
O25 0.023(5) 0.036(5) 0.047(5) -0.016(4) 0.000(4) 0.003(4)
O26 0.119(8) 0.045(6) 0.034(6) 0.008(5) 0.000(5) 0.003(5)
O27 0.104(8) 0.049(7) 0.071(7) 0.014(5) -0.002(5) 0.016(6)
O28 0.034(5) 0.010(4) 0.055(6) -0.003(4) 0.003(4) 0.011(4)
N1 0.041(7) 0.038(7) 0.031(7) 0.006(5) 0.001(5) 0.005(5)
N2 0.030(6) 0.026(6) 0.039(7) -0.003(5) -0.005(5) -0.006(5)
N3 0.043(6) 0.034(6) 0.020(6) -0.011(5) 0.006(5) -0.012(5)
N4 0.049(7) 0.026(6) 0.066(8) 0.000(6) 0.007(6) -0.008(6)
N5 0.049(7) 0.021(6) 0.108(11) -0.011(6) -0.039(7) -0.016(6)
N6 0.046(7) 0.020(6) 0.109(11) -0.024(6) -0.019(7) -0.015(5)
N7 0.035(6) 0.047(7) 0.045(8) -0.009(6) 0.010(5) -0.025(6)
N8 0.031(6) 0.033(6) 0.040(7) -0.004(5) 0.001(5) -0.011(5)
N9 0.036(3) 0.042(4) 0.079(4) -0.001(3) -0.013(3) 0.008(3)
N10 0.036(3) 0.042(4) 0.079(4) -0.001(3) -0.013(3) 0.008(3)
N11 0.036(3) 0.042(4) 0.079(4) -0.001(3) -0.013(3) 0.008(3)
N12 0.036(3) 0.042(4) 0.079(4) -0.001(3) -0.013(3) 0.008(3)
N13 0.052(7) 0.047(7) 0.057(8) -0.008(6) -0.012(6) 0.023(6)
N14 0.051(7) 0.017(6) 0.043(8) 0.010(5) -0.012(6) 0.011(5)
N15 0.032(7) 0.047(7) 0.063(9) 0.010(6) -0.010(6) 0.006(5)
N16 0.052(7) 0.022(6) 0.059(8) 0.016(6) -0.028(6) 0.002(5)
N17 0.027(6) 0.041(7) 0.057(8) -0.016(6) -0.008(5) -0.014(5)
N18 0.038(7) 0.046(8) 0.093(10) -0.018(7) -0.015(6) -0.021(6)
N19 0.031(6) 0.048(7) 0.043(7) -0.012(5) -0.002(5) -0.014(5)
N20 0.042(6) 0.028(6) 0.033(7) -0.001(5) -0.011(5) -0.011(5)
N21 0.032(6) 0.026(6) 0.057(7) -0.006(5) -0.008(5) -0.006(5)
N22 0.073(8) 0.042(7) 0.056(8) -0.001(6) -0.012(6) 0.022(6)
N23 0.052(7) 0.018(6) 0.045(8) -0.010(5) -0.003(5) 0.004(5)
N24 0.073(8) 0.023(6) 0.060(8) -0.018(5) -0.039(6) 0.014(6)
Cl1 0.063(3) 0.061(3) 0.049(3) 0.005(2) -0.009(2) -0.009(2)
O29 0.307(18) 0.156(13) 0.136(12) 0.067(10) -0.125(12) -0.153(13)
O30 0.122(10) 0.160(12) 0.094(10) -0.032(8) 0.027(7) 0.051(8)
O31 0.119(8) 0.064(7) 0.054(7) 0.009(6) -0.017(6) -0.006(6)
O32 0.124(10) 0.219(15) 0.048(8) -0.014(8) -0.006(7) 0.107(10)
Cl4 0.127(4) 0.076(4) 0.058(4) 0.006(3) 0.002(3) 0.029(3)
O41 0.147(10) 0.084(8) 0.053(7) 0.023(6) -0.026(6) 0.017(7)
O42 0.083(8) 0.186(13) 0.108(10) 0.054(9) -0.001(7) 0.058(9)
O43 0.260(16) 0.110(11) 0.100(10) -0.043(8) -0.003(10) -0.003(11)
O44 0.107(8) 0.107(9) 0.043(7) -0.014(6) 0.008(6) 0.024(7)
Cl2 0.158(6) 0.074(4) 0.071(4) 0.006(3) -0.007(4) -0.032(4)
O33 0.115(11) 0.156(14) 0.251(17) -0.045(12) -0.103(11) 0.042(10)
O34 0.261(18) 0.211(18) 0.146(14) -0.112(13) -0.073(12) 0.062(14)
O35 0.118(10) 0.096(10) 0.125(12) -0.052(8) 0.029(8) -0.013(8)
O36 0.37(3) 0.34(3) 0.36(3) 0.28(3) -0.18(2) -0.22(2)
Cl3 0.149(5) 0.090(4) 0.062(4) -0.005(3) -0.015(4) 0.000(4)
O37 0.33(2) 0.109(12) 0.091(11) -0.032(9) 0.045(11) -0.006(13)
O38 0.177(15) 0.44(3) 0.087(12) 0.026(14) -0.048(11) -0.001(16)
O39 0.158(11) 0.117(10) 0.080(9) 0.001(7) 0.017(8) 0.036(8)
O40 0.201(15) 0.173(14) 0.112(12) 0.005(10) -0.003(10) -0.086(12)
Cl5 0.065(3) 0.071(3) 0.198(6) -0.007(4) 0.003(3) -0.007(3)

loop_
_atom_type_symbol
_atom_type_description
_atom_type_scat_dispersion_real
_atom_type_scat_dispersion_imag
_atom_type_scat_source
C C 0.0033 0.0016 'International Tables Vol C Tables 4.2.6.8 and 6.1.1.4'
H H 0.0000 0.0000 'International Tables Vol C Tables 4.2.6.8 and 6.1.1.4'
N N 0.0061 0.0033 'International Tables Vol C Tables 4.2.6.8 and 6.1.1.4'
O O 0.0106 0.0060 'International Tables Vol C Tables 4.2.6.8 and 6.1.1.4'
Cl Cl 0.1484 0.1585 'International Tables Vol C Tables 4.2.6.8 and 6.1.1.4'
Fe Fe 0.3463 0.8444 'International Tables Vol C Tables 4.2.6.8 and 6.1.1.4'

loop_
_geom_angle_atom_site_label_1
_geom_angle_atom_site_label_2
_geom_angle_atom_site_label_3
_geom_angle
O28 Fe1 O3 97.4(3)
O28 Fe1 O1 170.6(3)
O3 Fe1 O1 73.3(3)
O28 Fe1 N2 101.1(3)
O3 Fe1 N2 161.2(3)
O1 Fe1 N2 88.3(3)
O28 Fe1 N3 94.6(3)
O3 Fe1 N3 102.1(3)
O1 Fe1 N3 88.6(3)
N2 Fe1 N3 72.9(3)
O28 Fe1 N1 92.5(3)
O3 Fe1 N1 108.9(3)
O1 Fe1 N1 89.6(3)
N2 Fe1 N1 74.1(4)
N3 Fe1 N1 147.0(3)
O2 Fe2 O5 100.2(5)
O2 Fe2 O1 94.2(3)
O5 Fe2 O1 104.1(4)
O2 Fe2 O3 138.5(3)
O5 Fe2 O3 121.3(5)
O1 Fe2 O3 75.8(3)
O2 Fe2 O4 76.5(3)
O5 Fe2 O4 109.7(4)
O1 Fe2 O4 146.0(3)
O3 Fe2 O4 89.7(3)
O7 Fe3 O4 98.7(3)
O7 Fe3 O2 170.8(3)
O4 Fe3 O2 72.8(3)
O7 Fe3 N6 95.1(3)
O4 Fe3 N6 98.0(4)
O2 Fe3 N6 89.8(3)
O7 Fe3 N4 92.9(3)
O4 Fe3 N4 110.7(3)
O2 Fe3 N4 87.0(3)
N6 Fe3 N4 148.7(4)
O7 Fe3 N5 100.3(3)
O4 Fe3 N5 160.3(3)
O2 Fe3 N5 88.5(3)
N6 Fe3 N5 75.1(4)
N4 Fe3 N5 73.6(4)
O7 Fe4 O10 95.5(3)
O7 Fe4 O8 168.0(3)
O10 Fe4 O8 73.2(3)
O7 Fe4 N9 92.3(3)
O10 Fe4 N9 108.5(3)
O8 Fe4 N9 87.6(3)
O7 Fe4 N7 94.5(3)
O10 Fe4 N7 102.3(4)
O8 Fe4 N7 92.0(3)
N9 Fe4 N7 147.7(4)
O7 Fe4 N8 99.2(3)
O10 Fe4 N8 165.1(3)
O8 Fe4 N8 92.2(3)
N9 Fe4 N8 73.1(4)
N7 Fe4 N8 74.6(4)
O9 Fe5 O8 95.2(3)
O9 Fe5 O10 120.9(3)
O8 Fe5 O10 75.2(3)
O9 Fe5 O11 73.1(3)
O8 Fe5 O11 153.9(3)
O10 Fe5 O11 90.6(3)
O9 Fe5 O12 146.3(3)
O8 Fe5 O12 105.8(3)
O10 Fe5 O12 90.2(3)
O11 Fe5 O12 95.9(3)
O9 Fe5 O13 90.3(3)
O8 Fe5 O13 96.7(3)
O10 Fe5 O13 148.0(3)
O11 Fe5 O13 106.5(3)
O12 Fe5 O13 61.8(3)
O9 Fe5 C61 120.2(4)
O8 Fe5 C61 102.5(4)
O10 Fe5 C61 118.8(4)
O11 Fe5 C61 103.5(4)
O12 Fe5 C61 30.2(3)
O13 Fe5 C61 31.7(3)
O14 Fe6 O11 97.5(3)
O14 Fe6 O9 168.0(3)
O11 Fe6 O9 72.1(3)
O14 Fe6 N10 94.5(3)
O11 Fe6 N10 98.0(4)
O9 Fe6 N10 93.0(3)
O14 Fe6 N11 99.8(3)
O11 Fe6 N11 160.7(3)
O9 Fe6 N11 91.4(3)
N10 Fe6 N11 72.3(4)
O14 Fe6 N12 94.0(3)
O11 Fe6 N12 114.0(4)
O9 Fe6 N12 85.0(3)
N10 Fe6 N12 145.3(4)
N11 Fe6 N12 73.1(4)
O14 Fe7 O17 96.4(3)
O14 Fe7 O15 168.8(3)
O17 Fe7 O15 73.4(3)
O14 Fe7 N14 99.3(3)
O17 Fe7 N14 164.3(3)
O15 Fe7 N14 91.0(3)
O14 Fe7 N15 90.5(3)
O17 Fe7 N15 107.3(4)
O15 Fe7 N15 88.2(3)
N14 Fe7 N15 73.8(4)
O14 Fe7 N13 97.9(3)
O17 Fe7 N13 102.0(4)
O15 Fe7 N13 89.0(3)
N14 Fe7 N13 74.7(4)
N15 Fe7 N13 148.4(4)
O16 Fe8 O15 94.5(3)
O16 Fe8 O18 75.2(3)
O15 Fe8 O18 146.5(3)
O16 Fe8 O17 132.7(4)
O15 Fe8 O17 75.3(3)
O18 Fe8 O17 88.4(3)
O16 Fe8 O20 135.0(4)
O15 Fe8 O20 114.2(4)
O18 Fe8 O20 94.3(4)
O17 Fe8 O20 89.4(4)
O16 Fe8 O19 86.7(4)
O15 Fe8 O19 92.4(4)
O18 Fe8 O19 118.1(4)
O17 Fe8 O19 138.8(4)
O20 Fe8 O19 59.6(4)
O16 Fe8 C100 111.9(5)
O15 Fe8 C100 102.0(4)
O18 Fe8 C100 111.4(4)
O17 Fe8 C100 115.4(5)
O20 Fe8 C100 31.7(4)
O19 Fe8 C100 28.2(4)
O21 Fe9 O18 97.8(3)
O21 Fe9 O16 168.2(3)
O18 Fe9 O16 72.3(3)
O21 Fe9 N18 94.2(3)
O18 Fe9 N18 96.6(4)
O16 Fe9 N18 93.1(3)
O21 Fe9 N17 95.4(3)
O18 Fe9 N17 164.2(3)
O16 Fe9 N17 95.5(3)
N18 Fe9 N17 73.7(4)
O21 Fe9 N16 92.5(3)
O18 Fe9 N16 114.3(3)
O16 Fe9 N16 86.2(3)
N18 Fe9 N16 147.1(4)
N17 Fe9 N16 73.6(4)
O21 Fe10 O24 95.0(3)
O21 Fe10 O22 162.7(3)
O24 Fe10 O22 72.9(3)
O21 Fe10 N20 101.6(3)
O24 Fe10 N20 160.0(3)
O22 Fe10 N20 92.9(3)
O21 Fe10 N21 90.4(3)
O24 Fe10 N21 118.9(3)
O22 Fe10 N21 85.0(3)
N20 Fe10 N21 72.5(3)
O21 Fe10 N19 97.3(3)
O24 Fe10 N19 93.5(3)
O22 Fe10 N19 95.8(3)
N20 Fe10 N19 73.5(3)
N21 Fe10 N19 146.0(3)
O23 Fe11 O22 93.8(3)
O23 Fe11 O24 149.8(3)
O22 Fe11 O24 75.1(3)
O23 Fe11 O25 75.1(3)
O22 Fe11 O25 127.9(3)
O24 Fe11 O25 89.6(3)
O23 Fe11 O27 110.8(3)
O22 Fe11 O27 139.0(3)
O24 Fe11 O27 94.9(3)
O25 Fe11 O27 90.8(3)
O23 Fe11 O26 92.1(3)
O22 Fe11 O26 87.6(3)
O24 Fe11 O26 114.9(3)
O25 Fe11 O26 142.2(3)
O27 Fe11 O26 60.3(3)
O23 Fe11 C139 102.1(4)
O22 Fe11 C139 115.3(5)
O24 Fe11 C139 108.0(4)
O25 Fe11 C139 116.7(4)
O27 Fe11 C139 29.7(4)
O26 Fe11 C139 30.6(4)
O28 Fe12 O25 96.3(3)
O28 Fe12 O23 169.9(3)
O25 Fe12 O23 73.6(3)
O28 Fe12 N23 99.4(3)
O25 Fe12 N23 164.1(3)
O23 Fe12 N23 90.6(3)
O28 Fe12 N24 93.9(3)
O25 Fe12 N24 105.2(3)
O23 Fe12 N24 88.6(3)
N23 Fe12 N24 76.1(4)
O28 Fe12 N22 95.0(3)
O25 Fe12 N22 103.0(4)
O23 Fe12 N22 87.8(3)
N23 Fe12 N22 73.4(4)
N24 Fe12 N22 149.2(4)
C16 O1 Fe2 123.7(7)
C16 O1 Fe1 131.0(7)
Fe2 O1 Fe1 103.5(3)
C18 O2 Fe2 124.8(7)
C18 O2 Fe3 129.7(7)
Fe2 O2 Fe3 104.4(3)
C19 O3 Fe2 124.0(6)
C19 O3 Fe1 128.5(6)
Fe2 O3 Fe1 107.3(3)
C21 O4 Fe2 126.7(6)
C21 O4 Fe3 127.5(6)
Fe2 O4 Fe3 105.9(3)
C22 O5 Fe2 115.7(17)
Fe3 O7 Fe4 162.1(4)
C55 O8 Fe5 120.0(6)
C55 O8 Fe4 132.5(7)
Fe5 O8 Fe4 104.4(3)
C57 O9 Fe5 120.9(6)
C57 O9 Fe6 131.4(6)
Fe5 O9 Fe6 104.6(3)
C58 O10 Fe4 125.0(7)
C58 O10 Fe5 125.7(7)
Fe4 O10 Fe5 106.7(3)
C60 O11 Fe6 128.5(7)
C60 O11 Fe5 120.4(7)
Fe6 O11 Fe5 109.2(3)
C61 O12 Fe5 91.2(8)
C61 O13 Fe5 88.3(8)
Fe6 O14 Fe7 168.0(4)
C94 O15 Fe8 123.7(7)
C94 O15 Fe7 130.2(7)
Fe8 O15 Fe7 103.3(3)
C96 O16 Fe8 126.5(8)
C96 O16 Fe9 128.2(8)
Fe8 O16 Fe9 105.3(4)
C97 O17 Fe7 127.6(6)
C97 O17 Fe8 124.4(7)
Fe7 O17 Fe8 106.9(3)
C99 O18 Fe9 128.0(7)
C99 O18 Fe8 125.2(7)
Fe9 O18 Fe8 106.5(4)
C100 O20 Fe8 89.3(10)
C100 O19 Fe8 87.2(11)
Fe10 O21 Fe9 165.5(4)
C133 O22 Fe11 122.4(6)
C133 O22 Fe10 131.3(6)
Fe11 O22 Fe10 103.5(3)
C135 O23 Fe11 121.1(6)
C135 O23 Fe12 133.2(7)
Fe11 O23 Fe12 104.0(3)
C136 O24 Fe10 127.8(6)
C136 O24 Fe11 125.6(6)
Fe10 O24 Fe11 106.4(3)
C138 O25 Fe12 129.4(6)
C138 O25 Fe11 122.5(6)
Fe12 O25 Fe11 106.9(3)
C139 O26 Fe11 87.3(9)
C139 O27 Fe11 90.9(10)
Fe1 O28 Fe12 161.2(4)
C5 N1 C1 119.4(11)
C5 N1 Fe1 117.5(8)
C1 N1 Fe1 122.9(8)
C10 N2 C6 119.7(10)
C10 N2 Fe1 120.3(8)
C6 N2 Fe1 119.8(8)
C15 N3 C11 119.2(10)
C15 N3 Fe1 122.8(8)
C11 N3 Fe1 117.9(7)
C25 N4 C29 119.1(12)
C25 N4 Fe3 123.3(8)
C29 N4 Fe3 117.2(9)
C30 N5 C34 129.6(13)
C30 N5 Fe3 114.6(9)
C34 N5 Fe3 115.8(10)
C39 N6 C35 118.3(12)
C39 N6 Fe3 126.3(9)
C35 N6 Fe3 115.2(9)
C40 N7 C44 120.0(10)
C40 N7 Fe4 124.6(9)
C44 N7 Fe4 115.3(8)
C49 N8 C45 120.9(10)
C49 N8 Fe4 121.4(8)
C45 N8 Fe4 117.6(8)
C54 N9 C50 120.2(11)
C54 N9 Fe4 121.6(8)
C50 N9 Fe4 118.1(8)
C64 N10 C68 127.9(13)
C64 N10 Fe6 117.5(10)
C68 N10 Fe6 114.6(10)
C69 N11 C73 127.4(14)
C69 N11 Fe6 117.1(11)
C73 N11 Fe6 115.5(10)
C78 N12 C74 123.6(13)
C78 N12 Fe6 122.9(10)
C74 N12 Fe6 113.5(10)
C79 N13 C83 125.5(12)
C79 N13 Fe7 122.0(9)
C83 N13 Fe7 112.3(9)
C84 N14 C88 124.8(12)
C84 N14 Fe7 118.6(9)
C88 N14 Fe7 116.5(9)
C93 N15 C89 123.3(12)
C93 N15 Fe7 123.5(9)
C89 N15 Fe7 113.1(9)
C103 N16 C107 119.9(11)
C103 N16 Fe9 123.4(8)
C107 N16 Fe9 116.4(9)
C108 N17 C112 124.1(12)
C108 N17 Fe9 119.4(8)
C112 N17 Fe9 115.5(9)
C117 N18 C113 119.7(13)
C117 N18 Fe9 122.6(10)
C113 N18 Fe9 116.6(10)
C118 N19 C122 124.5(11)
C118 N19 Fe10 120.6(9)
C122 N19 Fe10 114.7(8)
C127 N20 C123 125.2(11)
C127 N20 Fe10 116.3(8)
C123 N20 Fe10 118.5(8)
C132 N21 C128 117.6(10)
C132 N21 Fe10 123.3(8)
C128 N21 Fe10 118.2(8)
C142 N22 C146 123.9(12)
C142 N22 Fe12 120.3(9)
C146 N22 Fe12 115.8(9)
C151 N23 C147 125.2(11)
C151 N23 Fe12 117.7(8)
C147 N23 Fe12 117.2(9)
C156 N24 C152 118.9(11)
C156 N24 Fe12 125.2(8)
C152 N24 Fe12 115.9(9)
C2 C1 N1 120.8(12)
C2 C1 H1A 119.6
N1 C1 H1A 119.6
C1 C2 C3 122.8(13)
C1 C2 H2A 118.6
C3 C2 H2A 118.6
C2 C3 C4 115.2(14)
C2 C3 H3A 122.4
C4 C3 H3A 122.4
C5 C4 C3 119.7(14)
C5 C4 H4A 120.1
C3 C4 H4A 120.1
N1 C5 C4 121.9(12)
N1 C5 C6 114.6(12)
C4 C5 C6 123.5(13)
N2 C6 C7 121.1(11)
N2 C6 C5 113.9(11)
C7 C6 C5 125.0(12)
C8 C7 C6 117.1(13)
C8 C7 H7A 121.5
C6 C7 H7A 121.5
C7 C8 C9 122.7(13)
C7 C8 H8A 118.7
C9 C8 H8A 118.7
C8 C9 C10 118.5(12)
C8 C9 H9A 120.8
C10 C9 H9A 120.8
N2 C10 C9 120.8(11)
N2 C10 C11 112.8(10)
C9 C10 C11 126.4(11)
N3 C11 C12 120.7(10)
N3 C11 C10 115.9(10)
C12 C11 C10 123.4(11)
C13 C12 C11 117.3(12)
C13 C12 H12A 121.4
C11 C12 H12A 121.4
C12 C13 C14 122.2(14)
C12 C13 H13A 118.9
C14 C13 H13A 118.9
C15 C14 C13 113.5(12)
C15 C14 H14A 123.2
C13 C14 H14A 123.2
N3 C15 C14 127.0(12)
N3 C15 H15A 116.5
C14 C15 H15A 116.5
O1 C16 C17 114.8(10)
O1 C16 H16A 108.6
C17 C16 H16A 108.6
O1 C16 H16B 108.6
C17 C16 H16B 108.6
H16A C16 H16B 107.5
C16 C17 C18 109.1(10)
C16 C17 H17A 109.9
C18 C17 H17A 109.9
C16 C17 H17B 109.9
C18 C17 H17B 109.9
H17A C17 H17B 108.3
O2 C18 C17 109.9(10)
O2 C18 H18A 109.7
C17 C18 H18A 109.7
O2 C18 H18B 109.7
C17 C18 H18B 109.7
H18A C18 H18B 108.2
O3 C19 C20 111.5(9)
O3 C19 H19A 109.3
C20 C19 H19A 109.3
O3 C19 H19B 109.3
C20 C19 H19B 109.3
H19A C19 H19B 108.0
C19 C20 C21 114.4(9)
C19 C20 H20A 108.7
C21 C20 H20A 108.7
C19 C20 H20B 108.7
C21 C20 H20B 108.7
H20A C20 H20B 107.6
O4 C21 C20 109.2(9)
O4 C21 H21A 109.8
C20 C21 H21A 109.8
O4 C21 H21B 109.8
C20 C21 H21B 109.8
H21A C21 H21B 108.3
O5 C22 O6 136(2)
O5 C22 C23 113(2)
O6 C22 C23 109.6(16)
C24 C23 C22 112.3(15)
C24 C23 H24A 109.1
C22 C23 H24A 109.1
C24 C23 H24B 109.1
C22 C23 H24B 109.1
H24A C23 H24B 107.9
C23 C24 H24A 109.5
C23 C24 H24B 109.5
H24A C24 H24B 109.5
C23 C24 H24C 109.5
H24A C24 H24C 109.5
H24B C24 H24C 109.5
N4 C25 C26 123.7(13)
N4 C25 H25A 118.1
C26 C25 H25A 118.1
C25 C26 C27 114.2(13)
C25 C26 H26A 122.9
C27 C26 H26A 122.9
C28 C27 C26 120.3(15)
C28 C27 H27A 119.9
C26 C27 H27A 119.9
C27 C28 C29 124.1(15)
C27 C28 H28A 118.0
C29 C28 H28A 118.0
C28 C29 C30 129.2(16)
C28 C29 N4 118.5(14)
C30 C29 N4 112.3(14)
N5 C30 C29 122.0(14)
N5 C30 C31 112.8(13)
C29 C30 C31 125.2(15)
C32 C31 C30 112.0(14)
C32 C31 H31A 124.0
C30 C31 H31A 124.0
C33 C32 C31 134.3(16)
C33 C32 H32A 112.8
C31 C32 H32A 112.8
C32 C33 C34 115.3(15)
C32 C33 H33A 122.4
C34 C33 H33A 122.4
N5 C34 C35 118.6(14)
N5 C34 C33 115.9(14)
C35 C34 C33 125.4(15)
C34 C35 C36 128.8(15)
C34 C35 N6 115.1(13)
C36 C35 N6 116.0(13)
C37 C36 C35 122.3(16)
C37 C36 H36A 118.9
C35 C36 H36A 118.9
C36 C37 C38 124.1(18)
C36 C37 H37A 118.0
C38 C37 H37A 118.0
C37 C38 C39 116.1(17)
C37 C38 H38A 121.9
C39 C38 H38A 121.9
N6 C39 C38 122.8(15)
N6 C39 H39A 118.6
C38 C39 H39A 118.6
N7 C40 C41 121.2(13)
N7 C40 H40A 119.4
C41 C40 H40A 119.4
C42 C41 C40 118.5(14)
C42 C41 H41A 120.8
C40 C41 H41A 120.8
C41 C42 C43 124.2(13)
C41 C42 H42A 117.9
C43 C42 H42A 117.9
C42 C43 C44 116.0(12)
C42 C43 H43A 122.0
C44 C43 H43A 122.0
N7 C44 C43 120.1(12)
N7 C44 C45 117.3(11)
C43 C44 C45 122.4(12)
N8 C45 C46 119.3(11)
N8 C45 C44 115.0(11)
C46 C45 C44 125.7(12)
C47 C46 C45 118.7(12)
C47 C46 H46A 120.7
C45 C46 H46A 120.7
C48 C47 C46 121.9(13)
C48 C47 H47A 119.1
C46 C47 H47A 119.1
C49 C48 C47 116.1(12)
C49 C48 H48A 122.0
C47 C48 H48A 122.0
N8 C49 C48 123.1(11)
N8 C49 C50 111.6(10)
C48 C49 C50 125.1(12)
N9 C50 C51 123.1(11)
N9 C50 C49 115.6(10)
C51 C50 C49 121.0(11)
C50 C51 C52 115.8(12)
C50 C51 H51A 122.1
C52 C51 H51A 122.1
C53 C52 C51 120.4(13)
C53 C52 H52A 119.8
C51 C52 H52A 119.8
C54 C53 C52 119.3(12)
C54 C53 H53A 120.3
C52 C53 H53A 120.3
N9 C54 C53 120.8(12)
N9 C54 H54A 119.6
C53 C54 H54A 119.6
O8 C55 C56 111.4(10)
O8 C55 H55A 109.4
C56 C55 H55A 109.4
O8 C55 H55B 109.4
C56 C55 H55B 109.4
H55A C55 H55B 108.0
C57 C56 C55 119.1(10)
C57 C56 H56A 107.6
C55 C56 H56A 107.6
C57 C56 H56B 107.6
C55 C56 H56B 107.6
H56A C56 H56B 107.0
O9 C57 C56 114.3(9)
O9 C57 H57A 108.7
C56 C57 H57A 108.7
O9 C57 H57B 108.7
C56 C57 H57B 108.7
H57A C57 H57B 107.6
O10 C58 C59 112.7(10)
O10 C58 H58A 109.1
C59 C58 H58A 109.1
O10 C58 H58B 109.1
C59 C58 H58B 109.1
H58A C58 H58B 107.8
C58 C59 C60 112.2(11)
C58 C59 H59A 109.2
C60 C59 H59A 109.2
C58 C59 H59B 109.2
C60 C59 H59B 109.2
H59A C59 H59B 107.9
O11 C60 C59 113.4(10)
O11 C60 H60A 108.9
C59 C60 H60A 108.9
O11 C60 H60B 108.9
C59 C60 H60B 108.9
H60A C60 H60B 107.7
O12 C61 O13 118.6(13)
O12 C61 C62 130.4(14)
O13 C61 C62 111.0(13)
O12 C61 Fe5 58.6(7)
O13 C61 Fe5 60.1(7)
C62 C61 Fe5 170.5(11)
C63 C62 C61 103.4(16)
C63 C62 H62A 111.1
C61 C62 H62A 111.1
C63 C62 H62B 111.1
C61 C62 H62B 111.1
H62A C62 H62B 109.0
C62 C63 H63A 109.5
C62 C63 H63B 109.5
H63A C63 H63B 109.5
C62 C63 H63C 109.5
H63A C63 H63C 109.5
H63B C63 H63C 109.5
N10 C64 C65 116.5(15)
N10 C64 H64A 121.7
C65 C64 H64A 121.7
C66 C65 C64 110.9(17)
C66 C65 H65A 124.5
C64 C65 H65A 124.5
C67 C66 C65 131(2)
C67 C66 H66A 114.4
C65 C66 H66A 114.4
C66 C67 C68 116(2)
C66 C67 H67A 122.2
C68 C67 H67A 122.2
C69 C68 N10 117.4(15)
C69 C68 C67 124.8(18)
N10 C68 C67 117.7(16)
N11 C69 C68 118.5(17)
N11 C69 C70 119.1(16)
C68 C69 C70 122.2(17)
C71 C70 C69 109.7(18)
C71 C70 H70A 125.2
C69 C70 H70A 125.2
C70 C71 C72 138(2)
C70 C71 H71A 110.9
C72 C71 H71A 110.9
C71 C72 C73 106.3(18)
C71 C72 H72A 126.9
C73 C72 H72A 126.9
C74 C73 N11 118.6(16)
C74 C73 C72 122.2(18)
N11 C73 C72 119.2(15)
C73 C74 N12 119.2(16)
C73 C74 C75 125.0(17)
N12 C74 C75 115.8(15)
C76 C75 C74 119.3(17)
C76 C75 H75A 120.3
C74 C75 H75A 120.3
C75 C76 C77 126.1(17)
C75 C76 H76A 116.9
C77 C76 H76A 116.9
C76 C77 C78 110.5(14)
C76 C77 H77A 124.8
C78 C77 H77A 124.8
N12 C78 C77 124.4(14)
N12 C78 H78A 117.8
C77 C78 H78A 117.8
N13 C79 C80 119.0(13)
N13 C79 H79A 120.5
C80 C79 H79A 120.5
C81 C80 C79 113.3(16)
C81 C80 H80A 123.3
C79 C80 H80A 123.3
C80 C81 C82 127.7(18)
C80 C81 H81A 116.1
C82 C81 H81A 116.1
C81 C82 C83 119.5(16)
C81 C82 H82A 120.2
C83 C82 H82A 120.2
C82 C83 N13 114.5(13)
C82 C83 C84 128.4(15)
N13 C83 C84 117.1(13)
N14 C84 C85 124.2(15)
N14 C84 C83 117.3(14)
C85 C84 C83 118.5(16)
C86 C85 C84 108.1(17)
C86 C85 H85A 126.0
C84 C85 H85A 126.0
C85 C86 C87 134(2)
C85 C86 H86A 113.0
C87 C86 H86A 113.0
C86 C87 C88 111.0(17)
C86 C87 H87A 124.5
C88 C87 H87A 124.5
N14 C88 C89 118.4(14)
N14 C88 C87 117.9(15)
C89 C88 C87 123.7(16)
N15 C89 C88 117.8(14)
N15 C89 C90 116.5(14)
C88 C89 C90 125.7(15)
C91 C90 C89 118.4(16)
C91 C90 H90A 120.8
C89 C90 H90A 120.8
C90 C91 C92 126.8(17)
C90 C91 H91A 116.6
C92 C91 H91A 116.6
C91 C92 C93 109.5(16)
C91 C92 H92A 109.8
C93 C92 H92A 109.8
C91 C92 H92B 109.8
C93 C92 H92B 109.8
H92A C92 H92B 108.2
N15 C93 C92 125.3(14)
N15 C93 H93A 117.4
C92 C93 H93A 117.4
C95 C94 O15 114.2(14)
C95 C94 H94A 108.7
O15 C94 H94A 108.7
C95 C94 H94B 108.7
O15 C94 H94B 108.7
H94A C94 H94B 107.6
C96 C95 C94 140(2)
C96 C95 H95A 102.1
C94 C95 H95A 102.1
C96 C95 H95B 102.1
C94 C95 H95B 102.1
H95A C95 H95B 104.8
C95 C96 O16 115.0(16)
C95 C96 H96A 108.5
O16 C96 H96A 108.5
C95 C96 H96B 108.5
O16 C96 H96B 108.5
H96A C96 H96B 107.5
O17 C97 C98 112.5(10)
O17 C97 H97A 109.1
C98 C97 H97A 109.1
O17 C97 H97B 109.1
C98 C97 H97B 109.1
H97A C97 H97B 107.8
C99 C98 C97 113.3(10)
C99 C98 H98A 108.9
C97 C98 H98A 108.9
C99 C98 H98B 108.9
C97 C98 H98B 108.9
H98A C98 H98B 107.7
O18 C99 C98 113.7(10)
O18 C99 H99A 108.8
C98 C99 H99A 108.8
O18 C99 H99B 108.8
C98 C99 H99B 108.8
H99A C99 H99B 107.7
O19 C100 O20 122.9(17)
O19 C100 C101 124.7(17)
O20 C100 C101 111.7(15)
O19 C100 Fe8 64.6(10)
O20 C100 Fe8 59.0(8)
C101 C100 Fe8 170.6(13)
C102 C101 C100 128(2)
C102 C101 H10A 105.4
C100 C101 H10A 105.4
C102 C101 H10B 105.4
C100 C101 H10B 105.4
H10A C101 H10B 106.0
C101 C102 H10C 109.5
C101 C102 H10D 109.5
H10C C102 H10D 109.5
C101 C102 H10I 109.5
H10C C102 H10I 109.5
H10D C102 H10I 109.5
N16 C103 C104 124.8(13)
N16 C103 H10E 117.6
C104 C103 H10E 117.6
C103 C104 C105 114.5(14)
C103 C104 H10F 122.8
C105 C104 H10F 122.8
C104 C105 C106 122.5(16)
C104 C105 H10G 118.8
C106 C105 H10G 118.8
C107 C106 C105 114.4(14)
C107 C106 H10H 122.8
C105 C106 H10H 122.8
N16 C107 C106 124.0(13)
N16 C107 C108 117.0(12)
C106 C107 C108 118.9(14)
N17 C108 C109 122.8(13)
N17 C108 C107 113.2(12)
C109 C108 C107 124.0(14)
C110 C109 C108 113.7(14)
C110 C109 H10J 123.1
C108 C109 H10J 123.1
C111 C110 C109 124.9(16)
C111 C110 H11A 117.6
C109 C110 H11A 117.6
C110 C111 C112 123.0(15)
C110 C111 H11B 118.5
C112 C111 H11B 118.5
N17 C112 C113 116.5(14)
N17 C112 C111 111.2(13)
C113 C112 C111 132.3(15)
N18 C113 C114 120.8(15)
N18 C113 C112 116.4(14)
C114 C113 C112 122.7(16)
C115 C114 C113 118.1(16)
C115 C114 H11C 120.9
C113 C114 H11C 120.9
C116 C115 C114 125.2(16)
C116 C115 H11D 117.4
C114 C115 H11D 117.4
C115 C116 C117 114.3(15)
C115 C116 H11E 122.8
C117 C116 H11E 122.8
N18 C117 C116 121.6(14)
N18 C117 H11G 119.2
C116 C117 H11G 119.2
N19 C118 C119 120.3(13)
N19 C118 H11H 119.8
C119 C118 H11H 119.8
C120 C119 C118 113.8(14)
C120 C119 H11I 123.1
C118 C119 H11I 123.1
C119 C120 C121 125.2(15)
C119 C120 H12B 117.4
C121 C120 H12B 117.4
C120 C121 C122 119.5(13)
C120 C121 H12C 120.2
C122 C121 H12C 120.2
N19 C122 C121 116.6(12)
N19 C122 C123 117.1(11)
C121 C122 C123 126.2(13)
N20 C123 C124 119.8(12)
N20 C123 C122 116.0(12)
C124 C123 C122 124.1(13)
C125 C124 C123 116.2(13)
C125 C124 H12D 121.9
C123 C124 H12D 121.9
C124 C125 C126 126.5(14)
C124 C125 H12E 116.7
C126 C125 H12E 116.7
C125 C126 C127 112.7(12)
C125 C126 H12F 123.7
C127 C126 H12F 123.7
N20 C127 C128 120.0(11)
N20 C127 C126 119.4(11)
C128 C127 C126 120.4(12)
N21 C128 C129 120.9(11)
N21 C128 C127 112.3(11)
C129 C128 C127 126.5(12)
C130 C129 C128 117.9(11)
C130 C129 H12H 121.1
C128 C129 H12H 121.1
C129 C130 C131 123.8(12)
C129 C130 H13B 118.1
C131 C130 H13B 118.1
C130 C131 C132 112.9(12)
C130 C131 H13C 123.6
C132 C131 H13C 123.6
N21 C132 C131 127.0(12)
N21 C132 H13D 116.5
C131 C132 H13D 116.5
O22 C133 C134 111.8(9)
O22 C133 H13E 109.3
C134 C133 H13E 109.3
O22 C133 H13F 109.3
C134 C133 H13F 109.3
H13E C133 H13F 107.9
C135 C134 C133 116.8(10)
C135 C134 H13G 108.1
C133 C134 H13G 108.1
C135 C134 H13H 108.1
C133 C134 H13H 108.1
H13G C134 H13H 107.3
C134 C135 O23 112.2(10)
C134 C135 H13I 109.2
O23 C135 H13I 109.2
C134 C135 H13J 109.2
O23 C135 H13J 109.2
H13I C135 H13J 107.9
O24 C136 C137 109.9(8)
O24 C136 H13K 109.7
C137 C136 H13K 109.7
O24 C136 H13L 109.7
C137 C136 H13L 109.7
H13K C136 H13L 108.2
C138 C137 C136 115.0(10)
C138 C137 H13M 108.5
C136 C137 H13M 108.5
C138 C137 H13N 108.5
C136 C137 H13N 108.5
H13M C137 H13N 107.5
O25 C138 C137 113.6(9)
O25 C138 H13O 108.9
C137 C138 H13O 108.9
O25 C138 H13P 108.9
C137 C138 H13P 108.9
H13O C138 H13P 107.7
O27 C139 O26 121.3(15)
O27 C139 C140 119.1(14)
O26 C139 C140 119.6(15)
O27 C139 Fe11 59.4(8)
O26 C139 Fe11 62.1(8)
C140 C139 Fe11 175.0(10)
C141 C140 C139 112.2(12)
C141 C140 H14B 109.2
C139 C140 H14B 109.2
C141 C140 H14C 109.2
C139 C140 H14C 109.2
H14B C140 H14C 107.9
C140 C141 H14D 109.5
C140 C141 H14E 109.5
H14D C141 H14E 109.5
C140 C141 H14F 109.5
H14D C141 H14F 109.5
H14E C141 H14F 109.5
N22 C142 C143 119.5(13)
N22 C142 H14G 120.3
C143 C142 H14G 120.3
C144 C143 C142 113.1(15)
C144 C143 H14H 123.5
C142 C143 H14H 123.5
C145 C144 C143 129.2(16)
C145 C144 H14J 115.4
C143 C144 H14J 115.4
C144 C145 C146 116.6(15)
C144 C145 H14K 121.7
C146 C145 H14K 121.7
C147 C146 C145 127.9(15)
C147 C146 N22 114.4(13)
C145 C146 N22 117.6(14)
C146 C147 N23 119.1(13)
C146 C147 C148 126.1(15)
N23 C147 C148 114.6(14)
C149 C148 C147 117.8(15)
C149 C148 H14L 121.1
C147 C148 H14L 121.1
C150 C149 C148 131.7(17)
C150 C149 H14M 114.1
C148 C149 H14M 114.1
C149 C150 C151 110.7(15)
C149 C150 H15B 124.7
C151 C150 H15B 124.7
N23 C151 C152 117.1(13)
N23 C151 C150 119.9(13)
C152 C151 C150 123.0(14)
N24 C152 C153 120.8(13)
N24 C152 C151 113.2(13)
C153 C152 C151 126.0(14)
C154 C153 C152 114.1(14)
C154 C153 H15D 122.9
C152 C153 H15D 122.9
C153 C154 C155 127.5(15)
C153 C154 H15E 116.3
C155 C154 H15E 116.3
C154 C155 C156 115.1(14)
C154 C155 H15F 122.5
C156 C155 H15F 122.5
N24 C156 C155 123.4(13)
N24 C156 H15G 118.3
C155 C156 H15G 118.3
O29 Cl1 O30 107.8(9)
O29 Cl1 O32 110.2(9)
O30 Cl1 O32 106.8(7)
O29 Cl1 O31 106.5(7)
O30 Cl1 O31 112.7(7)
O32 Cl1 O31 112.7(7)
O41 Cl4 O42 113.4(7)
O41 Cl4 O44 114.5(6)
O42 Cl4 O44 114.2(7)
O41 Cl4 O43 106.9(7)
O42 Cl4 O43 103.4(8)
O44 Cl4 O43 102.9(7)
O36 Cl2 O34 125.5(15)
O36 Cl2 O35 106.5(11)
O34 Cl2 O35 106.7(9)
O36 Cl2 O33 107.7(14)
O34 Cl2 O33 101.3(9)
O35 Cl2 O33 108.3(8)
O38 Cl3 O40 106.1(10)
O38 Cl3 O37 109.0(11)
O40 Cl3 O37 107.6(10)
O38 Cl3 O39 114.2(10)
O40 Cl3 O39 110.4(8)
O37 Cl3 O39 109.2(8)
O45 Cl5 O48 127.7(10)
O45 Cl5 O46 106.1(9)
O48 Cl5 O46 102.6(10)
O45 Cl5 O47' 156.2(18)
O48 Cl5 O47' 75.8(16)
O46 Cl5 O47' 59.9(17)
O45 Cl5 O48' 100.2(11)
O48 Cl5 O48' 55.3(10)
O46 Cl5 O48' 153.1(11)
O47' Cl5 O48' 97(2)
O45 Cl5 O46' 82.5(12)
O48 Cl5 O46' 59.8(10)
O46 Cl5 O46' 81.3(11)
O47' Cl5 O46' 111.7(19)
O48' Cl5 O46' 96.8(13)
O45 Cl5 O47 97.8(9)
O48 Cl5 O47 120.2(11)
O46 Cl5 O47 98.4(9)
O47' Cl5 O47 68.0(16)
O48' Cl5 O47 83.4(12)
O46' Cl5 O47 179.6(14)
O49 Cl6 O52 98(2)
O49 Cl6 O50 81.9(19)
O52 Cl6 O50 99(2)
O49 Cl6 O51 129.4(19)
O52 Cl6 O51 130(3)
O50 Cl6 O51 104(2)
O49' Cl6' O51' 115(2)
O49' Cl6' O52' 116.2(18)
O51' Cl6' O52' 105(2)
O49' Cl6' O50' 105(2)
O51' Cl6' O50' 122(2)
O52' Cl6' O50' 92.7(19)
O54 Cl7 O55 51.0(10)
O54 Cl7 O53 49.5(12)
O55 Cl7 O53 74.8(15)
O54 Cl7 O56 146(2)
O55 Cl7 O56 100(2)
O53 Cl7 O56 112(2)
O54 O53 Cl7 64.8(9)
O53 O54 O55 91.8(17)
O53 O54 Cl7 65.7(9)
O55 O54 Cl7 64.9(8)
O54 O55 Cl7 64.1(8)
O55' Cl7' O54' 91.4(18)
O55' Cl7' O53' 98(3)
O54' Cl7' O53' 83(3)
O55' Cl7' O56' 164(4)
O54' Cl7' O56' 100(4)
O53' Cl7' O56' 94(5)
Cl8' O57 Cl8 37.1(8)
O59 Cl8 O60 124(2)
O59 Cl8 O57 101(2)
O60 Cl8 O57 104.4(18)
O59 Cl8 O58 94(3)
O60 Cl8 O58 69(3)
O57 Cl8 O58 164(3)
Cl8 O58 O60 54.3(14)
Cl8 O60 O58 56.4(15)
O58' Cl8' O60' 93(2)
O58' Cl8' O57 106.8(19)
O60' Cl8' O57 102.8(19)
O58' Cl8' O59' 120(3)
O60' Cl8' O59' 140(3)
O57 Cl8' O59' 89(2)

loop_
_geom_bond_atom_site_label_1
_geom_bond_atom_site_label_2
_geom_bond_distance
Fe1 O28 1.771(6)
Fe1 O3 1.951(7)
Fe1 O1 2.050(7)
Fe1 N2 2.097(8)
Fe1 N3 2.153(8)
Fe1 N1 2.173(9)
Fe2 O2 1.904(7)
Fe2 O5 1.931(11)
Fe2 O1 1.945(6)
Fe2 O3 1.947(7)
Fe2 O4 1.961(7)
Fe3 O7 1.742(7)
Fe3 O4 1.968(7)
Fe3 O2 2.062(7)
Fe3 N6 2.161(11)
Fe3 N4 2.167(10)
Fe3 N5 2.174(10)
Fe4 O7 1.807(7)
Fe4 O10 1.966(7)
Fe4 O8 2.046(7)
Fe4 N9 2.148(10)
Fe4 N7 2.162(9)
Fe4 N8 2.167(9)
Fe5 O9 1.920(7)
Fe5 O8 1.952(7)
Fe5 O10 1.973(7)
Fe5 O11 1.977(7)
Fe5 O12 2.094(8)
Fe5 O13 2.126(8)
Fe5 C61 2.452(15)
Fe6 O14 1.775(7)
Fe6 O11 1.882(7)
Fe6 O9 2.054(7)
Fe6 N10 2.154(10)
Fe6 N11 2.174(10)
Fe6 N12 2.198(10)
Fe7 O14 1.795(6)
Fe7 O17 1.944(7)
Fe7 O15 2.072(7)
Fe7 N14 2.138(9)
Fe7 N15 2.208(9)
Fe7 N13 2.220(10)
Fe8 O16 1.907(8)
Fe8 O15 1.948(7)
Fe8 O18 1.959(7)
Fe8 O17 1.983(7)
Fe8 O20 2.089(10)
Fe8 O19 2.205(11)
Fe8 C100 2.437(16)
Fe9 O21 1.797(7)
Fe9 O18 1.959(8)
Fe9 O16 2.040(7)
Fe9 N18 2.162(10)
Fe9 N17 2.167(9)
Fe9 N16 2.178(9)
Fe10 O21 1.764(7)
Fe10 O24 1.960(6)
Fe10 O22 2.046(6)
Fe10 N20 2.173(9)
Fe10 N21 2.176(9)
Fe10 N19 2.202(9)
Fe11 O23 1.938(7)
Fe11 O22 1.948(7)
Fe11 O24 1.960(7)
Fe11 O25 2.003(7)
Fe11 O27 2.087(8)
Fe11 O26 2.145(8)
Fe11 C139 2.425(16)
Fe12 O28 1.785(6)
Fe12 O25 1.933(7)
Fe12 O23 2.073(7)
Fe12 N23 2.127(9)
Fe12 N24 2.152(10)
Fe12 N22 2.170(10)
O1 C16 1.413(11)
O2 C18 1.469(12)
O3 C19 1.450(11)
O4 C21 1.429(11)
O5 C22 1.045(17)
O6 C22 1.229(17)
O8 C55 1.442(12)
O9 C57 1.416(12)
O10 C58 1.445(13)
O11 C60 1.481(13)
O12 C61 1.232(14)
O13 C61 1.287(14)
O15 C94 1.462(13)
O16 C96 1.409(14)
O17 C97 1.467(12)
O18 C99 1.444(12)
O20 C100 1.280(15)
O19 C100 1.152(15)
O22 C133 1.371(11)
O23 C135 1.441(12)
O24 C136 1.477(11)
O25 C138 1.436(11)
O26 C139 1.237(15)
O27 C139 1.200(15)
N1 C5 1.327(13)
N1 C1 1.351(12)
N2 C10 1.348(12)
N2 C6 1.348(12)
N3 C15 1.302(12)
N3 C11 1.315(11)
N4 C25 1.348(13)
N4 C29 1.396(14)
N5 C30 1.328(14)
N5 C34 1.366(15)
N6 C39 1.302(14)
N6 C35 1.438(14)
N7 C40 1.348(13)
N7 C44 1.373(13)
N8 C49 1.316(12)
N8 C45 1.342(12)
N9 C54 1.332(12)
N9 C50 1.356(12)
N10 C64 1.295(15)
N10 C68 1.350(14)
N11 C69 1.256(15)
N11 C73 1.332(15)
N12 C78 1.272(14)
N12 C74 1.353(15)
N13 C79 1.316(13)
N13 C83 1.393(14)
N14 C84 1.299(14)
N14 C88 1.318(14)
N15 C93 1.262(13)
N15 C89 1.350(14)
N16 C103 1.324(13)
N16 C107 1.332(14)
N17 C108 1.319(14)
N17 C112 1.351(14)
N18 C117 1.310(14)
N18 C113 1.323(15)
N19 C118 1.265(13)
N19 C122 1.372(13)
N20 C127 1.291(12)
N20 C123 1.317(13)
N21 C132 1.328(13)
N21 C128 1.344(12)
N22 C142 1.312(13)
N22 C146 1.415(15)
N23 C151 1.319(14)
N23 C147 1.358(14)
N24 C156 1.323(12)
N24 C152 1.401(14)
C1 C2 1.320(14)
C1 H1A 0.9500
C2 C3 1.400(15)
C2 H2A 0.9500
C3 C4 1.400(16)
C3 H3A 0.9500
C4 C5 1.376(15)
C4 H4A 0.9500
C5 C6 1.473(15)
C6 C7 1.416(14)
C7 C8 1.333(14)
C7 H7A 0.9500
C8 C9 1.371(14)
C8 H8A 0.9500
C9 C10 1.375(13)
C9 H9A 0.9500
C10 C11 1.427(13)
C11 C12 1.417(14)
C12 C13 1.380(15)
C12 H12A 0.9500
C13 C14 1.389(15)
C13 H13A 0.9500
C14 C15 1.374(14)
C14 H14A 0.9500
C15 H15A 0.9500
C16 C17 1.510(15)
C16 H16A 0.9900
C16 H16B 0.9900
C17 C18 1.553(15)
C17 H17A 0.9900
C17 H17B 0.9900
C18 H18A 0.9900
C18 H18B 0.9900
C19 C20 1.497(13)
C19 H19A 0.9900
C19 H19B 0.9900
C20 C21 1.518(13)
C20 H20A 0.9900
C20 H20B 0.9900
C21 H21A 0.9900
C21 H21B 0.9900
C22 C23 1.62(2)
C23 C24 1.486(18)
C23 H24A 0.9900
C23 H24B 0.9900
C24 H24A 0.9800
C24 H24B 0.9800
C24 H24C 0.9800
C25 C26 1.382(14)
C25 H25A 0.9500
C26 C27 1.455(16)
C26 H26A 0.9500
C27 C28 1.310(16)
C27 H27A 0.9500
C28 C29 1.329(15)
C28 H28A 0.9500
C29 C30 1.361(16)
C30 C31 1.500(16)
C31 C32 1.338(16)
C31 H31A 0.9500
C32 C33 1.259(15)
C32 H32A 0.9500
C33 C34 1.381(16)
C33 H33A 0.9500
C34 C35 1.375(15)
C35 C36 1.414(16)
C36 C37 1.255(16)
C36 H36A 0.9500
C37 C38 1.339(18)
C37 H37A 0.9500
C38 C39 1.423(18)
C38 H38A 0.9500
C39 H39A 0.9500
C40 C41 1.373(14)
C40 H40A 0.9500
C41 C42 1.324(14)
C41 H41A 0.9500
C42 C43 1.379(14)
C42 H42A 0.9500
C43 C44 1.411(14)
C43 H43A 0.9500
C44 C45 1.426(14)
C45 C46 1.372(13)
C46 C47 1.368(14)
C46 H46A 0.9500
C47 C48 1.366(14)
C47 H47A 0.9500
C48 C49 1.365(13)
C48 H48A 0.9500
C49 C50 1.500(14)
C50 C51 1.363(13)
C51 C52 1.405(15)
C51 H51A 0.9500
C52 C53 1.396(15)
C52 H52A 0.9500
C53 C54 1.355(13)
C53 H53A 0.9500
C54 H54A 0.9500
C55 C56 1.509(13)
C55 H55A 0.9900
C55 H55B 0.9900
C56 C57 1.481(13)
C56 H56A 0.9900
C56 H56B 0.9900
C57 H57A 0.9900
C57 H57B 0.9900
C58 C59 1.511(14)
C58 H58A 0.9900
C58 H58B 0.9900
C59 C60 1.535(15)
C59 H59A 0.9900
C59 H59B 0.9900
C60 H60A 0.9900
C60 H60B 0.9900
C61 C62 1.596(17)
C62 C63 1.36(2)
C62 H62A 0.9900
C62 H62B 0.9900
C63 H63A 0.9800
C63 H63B 0.9800
C63 H63C 0.9800
C64 C65 1.56(2)
C64 H64A 0.9500
C65 C66 1.35(2)
C65 H65A 0.9500
C66 C67 1.32(2)
C66 H66A 0.9500
C67 C68 1.42(2)
C67 H67A 0.9500
C68 C69 1.330(17)
C69 C70 1.468(18)
C70 C71 1.27(2)
C70 H70A 0.9500
C71 C72 1.38(2)
C71 H71A 0.9500
C72 C73 1.468(19)
C72 H72A 0.9500
C73 C74 1.306(17)
C74 C75 1.405(18)
C75 C76 1.345(18)
C75 H75A 0.9500
C76 C77 1.365(16)
C76 H76A 0.9500
C77 C78 1.447(16)
C77 H77A 0.9500
C78 H78A 0.9500
C79 C80 1.447(16)
C79 H79A 0.9500
C80 C81 1.321(18)
C80 H80A 0.9500
C81 C82 1.345(17)
C81 H81A 0.9500
C82 C83 1.362(16)
C82 H82A 0.9500
C83 C84 1.415(16)
C84 C85 1.382(17)
C85 C86 1.336(19)
C85 H85A 0.9500
C86 C87 1.363(19)
C86 H86A 0.9500
C87 C88 1.428(18)
C87 H87A 0.9500
C88 C89 1.354(15)
C89 C90 1.366(16)
C90 C91 1.345(17)
C90 H90A 0.9500
C91 C92 1.366(18)
C91 H91A 0.9500
C92 C93 1.409(17)
C92 H92A 0.9900
C92 H92B 0.9900
C93 H93A 0.9500
C94 C95 1.37(2)
C94 H94A 0.9900
C94 H94B 0.9900
C95 C96 1.36(2)
C95 H95A 0.9900
C95 H95B 0.9900
C96 H96A 0.9900
C96 H96B 0.9900
C97 C98 1.483(13)
C97 H97A 0.9900
C97 H97B 0.9900
C98 C99 1.464(14)
C98 H98A 0.9900
C98 H98B 0.9900
C99 H99A 0.9900
C99 H99B 0.9900
C100 C101 1.63(2)
C101 C102 1.21(3)
C101 H10A 0.9900
C101 H10B 0.9900
C102 H10C 0.9800
C102 H10D 0.9800
C102 H10I 0.9800
C103 C104 1.377(15)
C103 H10E 0.9500
C104 C105 1.417(18)
C104 H10F 0.9500
C105 C106 1.444(18)
C105 H10G 0.9500
C106 C107 1.378(15)
C106 H10H 0.9500
C107 C108 1.478(16)
C108 C109 1.419(16)
C109 C110 1.329(15)
C109 H10J 0.9500
C110 C111 1.279(15)
C110 H11A 0.9500
C111 C112 1.480(17)
C111 H11B 0.9500
C112 C113 1.405(16)
C113 C114 1.378(17)
C114 C115 1.333(16)
C114 H11C 0.9500
C115 C116 1.297(16)
C115 H11D 0.9500
C116 C117 1.461(16)
C116 H11E 0.9500
C117 H11G 0.9500
C118 C119 1.486(16)
C118 H11H 0.9500
C119 C120 1.326(16)
C119 H11I 0.9500
C120 C121 1.349(15)
C120 H12B 0.9500
C121 C122 1.383(14)
C121 H12C 0.9500
C122 C123 1.417(14)
C123 C124 1.363(15)
C124 C125 1.338(14)
C124 H12D 0.9500
C125 C126 1.379(15)
C125 H12E 0.9500
C126 C127 1.440(14)
C126 H12F 0.9500
C127 C128 1.412(14)
C128 C129 1.404(13)
C129 C130 1.361(14)
C129 H12H 0.9500
C130 C131 1.381(14)
C130 H13B 0.9500
C131 C132 1.386(14)
C131 H13C 0.9500
C132 H13D 0.9500
C133 C134 1.571(13)
C133 H13E 0.9900
C133 H13F 0.9900
C134 C135 1.440(12)
C134 H13G 0.9900
C134 H13H 0.9900
C135 H13I 0.9900
C135 H13J 0.9900
C136 C137 1.502(13)
C136 H13K 0.9900
C136 H13L 0.9900
C137 C138 1.467(12)
C137 H13M 0.9900
C137 H13N 0.9900
C138 H13O 0.9900
C138 H13P 0.9900
C139 C140 1.561(17)
C140 C141 1.536(17)
C140 H14B 0.9900
C140 H14C 0.9900
C141 H14D 0.9800
C141 H14E 0.9800
C141 H14F 0.9800
C142 C143 1.437(16)
C142 H14G 0.9500
C143 C144 1.377(17)
C143 H14H 0.9500
C144 C145 1.319(16)
C144 H14J 0.9500
C145 C146 1.380(15)
C145 H14K 0.9500
C146 C147 1.322(15)
C147 C148 1.444(16)
C148 C149 1.325(17)
C148 H14L 0.9500
C149 C150 1.277(16)
C149 H14M 0.9500
C150 C151 1.521(17)
C150 H15B 0.9500
C151 C152 1.480(16)
C152 C153 1.410(15)
C153 C154 1.344(15)
C153 H15D 0.9500
C154 C155 1.360(16)
C154 H15E 0.9500
C155 C156 1.367(14)
C155 H15F 0.9500
C156 H15G 0.9500
Cl1 O29 1.337(11)
Cl1 O30 1.350(10)
Cl1 O32 1.353(9)
Cl1 O31 1.414(9)
Cl4 O41 1.385(9)
Cl4 O42 1.387(9)
Cl4 O44 1.430(8)
Cl4 O43 1.546(12)
Cl2 O36 1.218(17)
Cl2 O34 1.338(14)
Cl2 O35 1.452(13)
Cl2 O33 1.507(14)
Cl3 O38 1.287(13)
Cl3 O40 1.375(12)
Cl3 O37 1.408(15)
Cl3 O39 1.428(10)
Cl5 O45 1.415(14)
Cl5 O48 1.430(12)
Cl5 O46 1.448(11)
Cl5 O47' 1.456(16)
Cl5 O48' 1.485(14)
Cl5 O46' 1.508(14)
Cl5 O47 1.511(12)
Cl6 O49 1.420(15)
Cl6 O52 1.437(15)
Cl6 O50 1.445(15)
Cl6 O51 1.479(14)
Cl6' O49' 1.409(13)
Cl6' O51' 1.451(15)
Cl6' O52' 1.451(14)
Cl6' O50' 1.477(15)
Cl7 O54 1.750(18)
Cl7 O55 1.762(17)
Cl7 O53 1.764(18)
Cl7 O56 1.809(19)
O53 O54 1.47(3)
O54 O55 1.51(3)
Cl7' O55' 1.707(17)
Cl7' O54' 1.751(19)
Cl7' O53' 1.76(2)
Cl7' O56' 1.78(2)
O57 Cl8' 1.47(2)
O57 Cl8 1.485(14)
Cl8 O59 1.465(16)
Cl8 O60 1.472(15)
Cl8 O58 1.509(18)
O58 O60 1.70(6)
Cl8' O58' 1.433(17)
Cl8' O60' 1.464(16)
Cl8' O59' 1.468(17)
